data_7126385
loop_
_publ_author_name
'Evans, Peter'
'Reta, Daniel'
'Goodwin, Conrad A. P.'
'Ortu, Fabrizio'
'Chilton, Nicholas F.'
'Mills, David P.'

_publ_section_title
;
 A double-dysprosocenium single-molecule magnet bound together with
 neutral ligands.
;
_journal_issue 42
_journal_name_full 'Chemical communications (Cambridge, England)'
_journal_page_first 5677
_journal_page_last 5680
_journal_paper_doi 10.1039/c9cc08945d
_journal_volume 56
_journal_year 2020
_chemical_formula_moiety '3(C6 H5 Cl), C58 H108 Al2 Dy0.2 N2 Y1.8, 2(Al C16 F36 O4)'
_chemical_formula_sum 'C108 H123 Al4 Cl3 Dy0.2 F72 N2 O8 Y1.8'
_chemical_formula_weight 3351.88
_chemical_name_systematic '[Dy@Y(Cp*)2(Me3AlNEt3)]2[Al{OC(CF3)3}4]2(C6H5Cl)3'
_space_group_crystal_system monoclinic
_space_group_IT_number 14
_space_group_name_Hall '-P 2ybc'
_space_group_name_H-M_alt 'P 1 21/c 1'
_atom_sites_solution_hydrogens geom
_atom_sites_solution_primary dual
_atom_sites_solution_secondary difmap
_audit_creation_date 2019-10-06
_audit_creation_method
;
Olex2 1.2
(compiled 2018.05.29 svn.r3508 for OlexSys, GUI svn.r5506)
;
_audit_update_record
;
2019-11-06 deposited with the CCDC.	2020-04-16 downloaded from the CCDC.
;
_cell_angle_alpha 90
_cell_angle_beta 98.2178(6)
_cell_angle_gamma 90
_cell_formula_units_Z 2
_cell_length_a 14.14639(9)
_cell_length_b 30.4739(2)
_cell_length_c 16.04187(10)
_cell_measurement_reflns_used 23047
_cell_measurement_temperature 150.01(10)
_cell_measurement_theta_max 76.0680
_cell_measurement_theta_min 3.0890
_cell_volume 6844.57(8)
_computing_cell_refinement 'CrysAlisPro 1.171.40.7b (Rigaku OD, 2018)'
_computing_data_collection 'CrysAlisPro 1.171.40.7b (Rigaku OD, 2018)'
_computing_data_reduction 'CrysAlisPro 1.171.40.7b (Rigaku OD, 2018)'
_computing_molecular_graphics 'Olex2 (Dolomanov et al., 2009)'
_computing_publication_material 'Olex2 (Dolomanov et al., 2009)'
_computing_structure_refinement 'ShelXL (Sheldrick, 2015)'
_computing_structure_solution 'ShelXT (Sheldrick, 2015)'
_diffrn_ambient_environment N~2~
_diffrn_ambient_temperature 150.01(10)
_diffrn_detector 'CCD plate'
_diffrn_measured_fraction_theta_full 0.997
_diffrn_measured_fraction_theta_max 0.973
_diffrn_measurement_details
;
List of Runs (angles in degrees, time in seconds):

  # Type    Start    End  Width  t~exp~   \w     \q     \k     \f   Frames
#--------------------------------------------------------------------------
  1  \w     17.00  89.00   1.00    1.00    --   44.70  10.00   0.00   72
  2  \w    -45.00 131.00   1.00    1.00    --   44.70  60.00 -90.00  176
  3  \w     58.00 197.00   1.00    2.00    --  108.20  30.00 -60.00  139
  4  \w     21.00  52.00   1.00    2.00    --  108.20  20.00 -30.00   31
  5  \w    106.00 197.00   1.00    2.00    --  108.20  20.00 -30.00   91
  6  \w     80.00 179.00   1.00    2.00    --  108.20  40.00 -60.00   99
  7  \w     22.00  52.00   1.00    2.00    --  108.20  30.00 -60.00   30
  8  \w    103.00 198.00   1.00    2.00    --  108.20  10.00 120.00   95
  9  \w     19.00 198.00   1.00    2.00    --  108.20  20.00 120.00  179
;
_diffrn_measurement_device 'four-circle diffractometer'
_diffrn_measurement_device_type 'XtaLAB AFC11 (RINC): quarter-chi single'
_diffrn_measurement_method '\w scans'
_diffrn_orient_matrix_type 'CrysAlisPro convention (1999,Acta A55,543-557)'
_diffrn_orient_matrix_UB_11 0.0561527000
_diffrn_orient_matrix_UB_12 -0.0394841000
_diffrn_orient_matrix_UB_13 0.0414968000
_diffrn_orient_matrix_UB_21 -0.0892502000
_diffrn_orient_matrix_UB_22 -0.0151185000
_diffrn_orient_matrix_UB_23 0.0369466000
_diffrn_orient_matrix_UB_31 -0.0312713000
_diffrn_orient_matrix_UB_32 -0.0277440000
_diffrn_orient_matrix_UB_33 -0.0795592000
_diffrn_radiation_monochromator mirror
_diffrn_radiation_probe x-ray
_diffrn_radiation_type CuK\a
_diffrn_radiation_wavelength 1.54184
_diffrn_reflns_av_R_equivalents 0.0225
_diffrn_reflns_av_unetI/netI 0.0280
_diffrn_reflns_Laue_measured_fraction_full 0.997
_diffrn_reflns_Laue_measured_fraction_max 0.973
_diffrn_reflns_limit_h_max 17
_diffrn_reflns_limit_h_min -17
_diffrn_reflns_limit_k_max 31
_diffrn_reflns_limit_k_min -37
_diffrn_reflns_limit_l_max 19
_diffrn_reflns_limit_l_min -18
_diffrn_reflns_number 41213
_diffrn_reflns_point_group_measured_fraction_full 0.997
_diffrn_reflns_point_group_measured_fraction_max 0.973
_diffrn_reflns_theta_full 67.684
_diffrn_reflns_theta_max 76.258
_diffrn_reflns_theta_min 3.139
_diffrn_source 'Rotating-anode X-ray tube (dual wavelength)'
_diffrn_source_type 'Rigaku (Cu) X-ray DW Source'
_exptl_absorpt_coefficient_mu 3.755
_exptl_absorpt_correction_T_max 1.000
_exptl_absorpt_correction_T_min 0.520
_exptl_absorpt_correction_type gaussian
_exptl_absorpt_process_details
;
CrysAlisPro 1.171.40.7b (Rigaku Oxford Diffraction, 2018)
Numerical absorption correction based on gaussian integration over
			a multifaceted crystal model
Empirical absorption correction using spherical harmonics,
 implemented in SCALE3 ABSPACK scaling algorithm.
;
_exptl_crystal_colour 'clear yellow'
_exptl_crystal_colour_lustre clear
_exptl_crystal_colour_primary yellow
_exptl_crystal_density_diffrn 1.626
_exptl_crystal_description plate
_exptl_crystal_F_000 3367
_exptl_crystal_recrystallization_method 'Crystallisation by layering a solution in chlorobenzene with hexane'
_exptl_crystal_size_max 0.218
_exptl_crystal_size_mid 0.169
_exptl_crystal_size_min 0.074
_refine_diff_density_max 0.651
_refine_diff_density_min -0.586
_refine_diff_density_rms 0.058
_refine_ls_extinction_method none
_refine_ls_goodness_of_fit_ref 1.041
_refine_ls_hydrogen_treatment constr
_refine_ls_matrix_type full
_refine_ls_number_parameters 1402
_refine_ls_number_reflns 13952
_refine_ls_number_restraints 3691
_refine_ls_restrained_S_all 1.087
_refine_ls_R_factor_all 0.0465
_refine_ls_R_factor_gt 0.0419
_refine_ls_shift/su_max 0.002
_refine_ls_shift/su_mean 0.000
_refine_ls_structure_factor_coef Fsqd
_refine_ls_weighting_details 'w=1/[\s^2^(Fo^2^)+(0.0677P)^2^+4.8920P] where P=(Fo^2^+2Fc^2^)/3'
_refine_ls_weighting_scheme calc
_refine_ls_wR_factor_gt 0.1161
_refine_ls_wR_factor_ref 0.1198
_reflns_Friedel_coverage 0.000
_reflns_number_gt 12424
_reflns_number_total 13952
_reflns_threshold_expression 'I > 2\s(I)'
_cod_data_source_file c9cc08945d2.cif
_cod_data_source_block 1-Dy@Y
_cod_depositor_comments 'Adding full bibliography for 7126383--7126388.cif.'
_cod_original_cell_volume 6844.58(8)
_cod_original_formula_sum 'C108 H123 Al4 Cl3 Dy0.20 F72 N2 O8 Y1.80'
_cod_database_code 7126385
_manchester_internal_coll_name ldpm132
_manchester_internal_coll_client PE/DPM
_manchester_internal_coll_type custom
_manchester_internal_coll_frame_time 2s
_manchester_internal_coll_frame_width 1
_manchester_internal_coll_frame_method '\w scans'
_manchester_internal_coll_user PE
_manchester_internal_process_user PE
_manchester_internal_solution_user PE
_manchester_internal_refinement_user FO/PE
_manchester_internal_refinement_date 06/10/2019
_manchester_internal_validation_user FO
_manchester_internal_validation_date 06/10/2019
_manchester_internal_archive_date 06/10/2019
_shelx_shelxl_version_number 2018/3
_chemical_oxdiff_formula 'C11 H10 N O'
_shelx_space_group_comment
;
The symmetry employed for this shelxl refinement is uniquely defined
by the following loop, which should always be used as a source of
symmetry information in preference to the above space-group names.
They are only intended as comments.
;
_reflns_odcompleteness_completeness 99.68
_reflns_odcompleteness_iscentric 1
_reflns_odcompleteness_theta 68.13
_olex2_refinement_description
;
1. Fixed Uiso
 At 1.2 times of:
  All C(H) groups, All C(H,H) groups
 At 1.5 times of:
  All C(H,H,H) groups
2. Restrained distances
 Cl2-C41 \\sim Cl2-C45
 with sigma of 0.02
3. Restrained planarity
 Cl2, C40, C41, C42, C43, C44, C45
 with sigma of 0.1
4. Uiso/Uaniso restraints and constraints
C15 \\sim C16 \\sim C17 \\sim C18 \\sim C19 \\sim C20 \\sim C21 \\sim C22 \\sim
C23 \\sim C24 \\sim C15A \\sim C16A \\sim C17A \\sim C18A \\sim C19A \\sim C20A
\\sim C21A \\sim C22A \\sim C23A \\sim C24A: within 2A with sigma of 0.02 and
sigma for terminal atoms of 0.04
Cl2 \\sim C40 \\sim C41 \\sim C42 \\sim C43 \\sim C44 \\sim C45: within 2A with
sigma of 0.01 and sigma for terminal atoms of 0.02
O3A \\sim Al2 \\sim O2 \\sim O4 \\sim O1 \\sim O3 \\sim O1A \\sim C1_2 \\sim
C1_6 \\sim C1_4 \\sim C1_1 \\sim C1_5 \\sim C1A_7 \\sim C1_3 \\sim C2_2 \\sim
C3_2 \\sim C4_2 \\sim C2_6 \\sim C3_6 \\sim C4_6 \\sim C2_4 \\sim C3_4 \\sim
C4_4 \\sim C2_1 \\sim C3_1 \\sim C4_1 \\sim C2_5 \\sim C3_5 \\sim C4_5 \\sim
C2A_7 \\sim C3A_7 \\sim C4A_7 \\sim C2_3 \\sim C3_3 \\sim C4_3 \\sim F1_2 \\sim
F2_2 \\sim F3_2 \\sim F4_2 \\sim F5_2 \\sim F6_2 \\sim F7_2 \\sim F8_2 \\sim
F9_2 \\sim F1_6 \\sim F2_6 \\sim F3_6 \\sim F4_6 \\sim F5_6 \\sim F6_6 \\sim
F7_6 \\sim F8_6 \\sim F9_6 \\sim F1_4 \\sim F2_4 \\sim F3_4 \\sim F4_4 \\sim
F5_4 \\sim F6_4 \\sim F7_4 \\sim F8_4 \\sim F9_4 \\sim F1_1 \\sim F2_1 \\sim
F3_1 \\sim F4_1 \\sim F5_1 \\sim F6_1 \\sim F7_1 \\sim F8_1 \\sim F9_1 \\sim
F1_5 \\sim F2_5 \\sim F3_5 \\sim F4_5 \\sim F5_5 \\sim F6_5 \\sim F7_5 \\sim
F8_5 \\sim F9_5 \\sim F1A_7 \\sim F2A_7 \\sim F3A_7 \\sim F4A_7 \\sim F5A_7
\\sim F6A_7 \\sim F7A_7 \\sim F8A_7 \\sim F9A_7 \\sim F1_3 \\sim F2_3 \\sim
F3_3 \\sim F4_3 \\sim F5_3 \\sim F6_3 \\sim F7_3 \\sim F8_3 \\sim F9_3: within
2A with sigma of 0.01 and sigma for terminal atoms of 0.02
Uanis(Dy1) = Uanis(Y1)
5. Rigid body (RIGU) restrains
 All non-hydrogen atoms
 with sigma for 1-2 distances of 0.004 and sigma for 1-3 distances of 0.004
6. Same fragment restrains
{F1_3, F2_3, F3_3, F4_3, F5_3, F6_3, F7_3, F8_3, F9_3, C1_3, C2_3, C3_3, C4_3}
{F1_4, F2_4, F3_4, F4_4, F5_4, F6_4, F7_4, F8_4, F9_4, C1_4, C2_4, C3_4, C4_4}
{F1_5, F2_5, F3_5, F4_5, F5_5, F6_5, F7_5, F8_5, F9_5, C1_5, C2_5, C3_5, C4_5}
{F1_6, F2_6, F3_6, F4_6, F5_6, F6_6, F7_6, F8_6, F9_6, C1_6, C2_6, C3_6, C4_6}
{F1_1, F2_1, F3_1, F4_1, F5_1, F6_1, F7_1, F8_1, F9_1, C1_1, C2_1, C3_1, C4_1}
as
{F1_2, F2_2, F3_2, F4_2, F5_2, F6_2, F7_2, F8_2, F9_2, C1_2, C2_2, C3_2, C4_2}
sigma for 1-2: 0.02 1-3: 0.04
7. Others
 Sof(C15A)=Sof(C16A)=Sof(C17A)=Sof(C18A)=Sof(C19A)=Sof(C20A)=Sof(H20D)=
 Sof(H20E)=Sof(H20F)=Sof(C21A)=Sof(H21D)=Sof(H21E)=Sof(H21F)=Sof(C22A)=
 Sof(H22D)=Sof(H22E)=Sof(H22F)=Sof(C23A)=Sof(H23D)=Sof(H23E)=Sof(H23F)=
 Sof(C24A)=Sof(H24D)=Sof(H24E)=Sof(H24F)=1-FVAR(1)
 Sof(C15)=Sof(C16)=Sof(C17)=Sof(C18)=Sof(C19)=Sof(C20)=Sof(H20A)=Sof(H20B)=
 Sof(H20C)=Sof(C21)=Sof(H21A)=Sof(H21B)=Sof(H21C)=Sof(C22)=Sof(H22A)=Sof(H22B)=
 Sof(H22C)=Sof(C23)=Sof(H23A)=Sof(H23B)=Sof(H23C)=Sof(C24)=Sof(H24A)=Sof(H24B)=
 Sof(H24C)=FVAR(1)
 Sof(O1A)=Sof(O3A)=Sof(F1A)=Sof(F2A)=Sof(F3A)=Sof(F4A)=Sof(F5A)=Sof(F6A)=
 Sof(F7A)=Sof(F8A)=Sof(F9A)=Sof(C1A)=Sof(C2A)=Sof(C3A)=Sof(C4A)=Sof(F1)=Sof(F2)=
 Sof(F3)=Sof(F4)=Sof(F5)=Sof(F6)=Sof(F7)=Sof(F8)=Sof(F9)=Sof(C1)=Sof(C2)=
 Sof(C3)=Sof(C4)=Sof(F1)=Sof(F2)=Sof(F3)=Sof(F4)=Sof(F5)=Sof(F6)=Sof(F7)=
 Sof(F8)=Sof(F9)=Sof(C1)=Sof(C2)=Sof(C3)=Sof(C4)=1-FVAR(2)
 Sof(O1)=Sof(O3)=Sof(F1)=Sof(F2)=Sof(F3)=Sof(F4)=Sof(F5)=Sof(F6)=Sof(F7)=
 Sof(F8)=Sof(F9)=Sof(C1)=Sof(C2)=Sof(C3)=Sof(C4)=Sof(F1)=Sof(F2)=Sof(F3)=
 Sof(F4)=Sof(F5)=Sof(F6)=Sof(F7)=Sof(F8)=Sof(F9)=Sof(C1)=Sof(C2)=Sof(C3)=
 Sof(C4)=Sof(F1)=Sof(F2)=Sof(F3)=Sof(F4)=Sof(F5)=Sof(F6)=Sof(F7)=Sof(F8)=
 Sof(F9)=Sof(C1)=Sof(C2)=Sof(C3)=Sof(C4)=FVAR(2)
 Sof(Dy1)=1-FVAR(3)
 Sof(Y1)=FVAR(3)
 Fixed Sof: Cl2(0.5) C42(0.5) H42(0.5) C43(0.5) H43(0.5) C44(0.5) H44(0.5)
 C45(0.5) H45(0.5) C40(0.5) C41(0.5) H41(0.5)
8.a Secondary CH2 refined with riding coordinates:
 C28(H28A,H28B), C30(H30A,H30B), C32(H32A,H32B)
8.b Aromatic/amide H refined with riding coordinates:
 C35(H35), C36(H36), C37(H37), C38(H38), C39(H39), C42(H42), C43(H43),
 C44(H44), C45(H45), C41(H41)
8.c Fitted hexagon refined as free rotating group:
 C42(C43,C44,C45,C40,C41)
8.d Idealised Me refined as rotating group:
 C10(H10A,H10B,H10C), C11(H11A,H11B,H11C), C12(H12A,H12B,H12C), C13(H13A,H13B,
 H13C), C14(H14A,H14B,H14C), C25(H25A,H25B,H25C), C26(H26A,H26B,H26C), C27(H27A,
 H27B,H27C), C29(H29A,H29B,H29C), C31(H31A,H31B,H31C), C33(H33A,H33B,H33C),
 C20(H20A,H20B,H20C), C21(H21A,H21B,H21C), C22(H22A,H22B,H22C), C23(H23A,H23B,
 H23C), C24(H24A,H24B,H24C), C20A(H20D,H20E,H20F), C21A(H21D,H21E,H21F),
 C22A(H22D,H22E,H22F), C23A(H23D,H23E,H23F), C24A(H24D,H24E,H24F)
;
_olex2_exptl_crystal_mounting_method 'In fomblin oil on micromount'
_olex2_submission_special_instructions 'No special instructions were received'
_oxdiff_exptl_absorpt_empirical_details
;
Empirical correction (ABSPACK) includes:
- Absorption correction using spherical harmonics
- Frame scaling
;
_oxdiff_exptl_absorpt_empirical_full_max 1.279
_oxdiff_exptl_absorpt_empirical_full_min 0.839

loop_
_space_group_symop_operation_xyz
'x, y, z'
'-x, y+1/2, -z+1/2'
'-x, -y, -z'
'x, -y-1/2, z-1/2'

loop_
_atom_site_label
_atom_site_type_symbol
_atom_site_fract_x
_atom_site_fract_y
_atom_site_fract_z
_atom_site_U_iso_or_equiv
_atom_site_adp_type
_atom_site_occupancy
_atom_site_site_symmetry_order
_atom_site_calc_flag
_atom_site_refinement_flags_posn
_atom_site_refinement_flags_adp
_atom_site_refinement_flags_occupancy
_atom_site_disorder_assembly
_atom_site_disorder_group
Cl1 Cl 0.13413(9) 0.69302(3) 0.57326(7) 0.0887(3) Uani 1 1 d . U . . .
C34 C 0.1072(3) 0.71292(10) 0.6688(2) 0.0606(8) Uani 1 1 d . U . . .
C35 C 0.1794(3) 0.72964(12) 0.7274(3) 0.0745(10) Uani 1 1 d . U . . .
H35 H 0.242150 0.730483 0.716519 0.089 Uiso 1 1 calc R . . . .
C36 C 0.1554(3) 0.74510(13) 0.8029(3) 0.0802(11) Uani 1 1 d . U . . .
H36 H 0.202658 0.756674 0.843117 0.096 Uiso 1 1 calc R . . . .
C37 C 0.0628(3) 0.74355(12) 0.8190(2) 0.0727(9) Uani 1 1 d . U . . .
H37 H 0.047787 0.754004 0.870003 0.087 Uiso 1 1 calc R . . . .
C38 C -0.0067(3) 0.72689(10) 0.7611(2) 0.0636(8) Uani 1 1 d . U . . .
H38 H -0.069200 0.725849 0.772690 0.076 Uiso 1 1 calc R . . . .
C39 C 0.0143(2) 0.71137(9) 0.6849(2) 0.0584(7) Uani 1 1 d . U . . .
H39 H -0.033732 0.700050 0.645006 0.070 Uiso 1 1 calc R . . . .
Al1 Al -0.01156(5) 0.59928(2) 1.02106(4) 0.03020(14) Uani 1 1 d . U . . .
N1 N 0.05250(15) 0.63877(6) 1.11449(13) 0.0389(4) Uani 1 1 d . U . . .
C5 C 0.2175(2) 0.51996(11) 0.71948(18) 0.0565(7) Uani 1 1 d . U . . .
C6 C 0.1338(2) 0.49540(9) 0.72495(15) 0.0486(6) Uani 1 1 d . U . . .
C7 C 0.06493(18) 0.52401(8) 0.75158(14) 0.0378(5) Uani 1 1 d . U . . .
C8 C 0.10695(17) 0.56588(8) 0.76263(14) 0.0363(5) Uani 1 1 d . U . . .
C9 C 0.20125(19) 0.56353(10) 0.74393(17) 0.0485(6) Uani 1 1 d . U . . .
C10 C 0.2990(3) 0.5043(2) 0.6754(3) 0.1059(19) Uani 1 1 d . U . . .
H10A H 0.284381 0.510168 0.616142 0.159 Uiso 1 1 calc GR . . . .
H10B H 0.307884 0.473338 0.684174 0.159 Uiso 1 1 calc GR . . . .
H10C H 0.356481 0.519512 0.697859 0.159 Uiso 1 1 calc GR . . . .
C11 C 0.1171(4) 0.44838(10) 0.69659(19) 0.0836(13) Uani 1 1 d . U . . .
H11A H 0.053211 0.439855 0.703078 0.125 Uiso 1 1 calc GR . . . .
H11B H 0.161845 0.429601 0.730214 0.125 Uiso 1 1 calc GR . . . .
H11C H 0.125554 0.445816 0.638474 0.125 Uiso 1 1 calc GR . . . .
C12 C -0.0387(2) 0.51424(11) 0.75479(19) 0.0573(8) Uani 1 1 d . U . . .
H12A H -0.055790 0.524663 0.807093 0.086 Uiso 1 1 calc GR . . . .
H12B H -0.049072 0.483142 0.750543 0.086 Uiso 1 1 calc GR . . . .
H12C H -0.077295 0.528682 0.708783 0.086 Uiso 1 1 calc GR . . . .
C13 C 0.0541(3) 0.60738(9) 0.77650(19) 0.0572(8) Uani 1 1 d . U . . .
H13A H 0.028447 0.619841 0.723071 0.086 Uiso 1 1 calc GR . . . .
H13B H 0.097122 0.627930 0.807365 0.086 Uiso 1 1 calc GR . . . .
H13C H 0.002929 0.600901 0.807942 0.086 Uiso 1 1 calc GR . . . .
C14 C 0.2643(3) 0.60296(15) 0.7356(3) 0.0839(13) Uani 1 1 d . U . . .
H14A H 0.235237 0.621218 0.690263 0.126 Uiso 1 1 calc GR . . . .
H14B H 0.325669 0.593273 0.724073 0.126 Uiso 1 1 calc GR . . . .
H14C H 0.271883 0.619409 0.787159 0.126 Uiso 1 1 calc GR . . . .
C25 C 0.09240(16) 0.56649(7) 0.97419(14) 0.0333(4) Uani 1 1 d . U . . .
H25A H 0.135994 0.587043 0.954993 0.050 Uiso 1 1 calc GR . . . .
H25B H 0.064716 0.548536 0.927869 0.050 Uiso 1 1 calc GR . . . .
H25C H 0.126139 0.548233 1.017316 0.050 Uiso 1 1 calc GR . . . .
C26 C -0.08366(16) 0.55200(7) 1.07360(14) 0.0321(4) Uani 1 1 d . U . . .
H26A H -0.039272 0.533527 1.108327 0.048 Uiso 1 1 calc GR . . . .
H26B H -0.119418 0.534691 1.030019 0.048 Uiso 1 1 calc GR . . . .
H26C H -0.126594 0.565283 1.107430 0.048 Uiso 1 1 calc GR . . . .
C27 C -0.09331(19) 0.63505(8) 0.93862(16) 0.0404(5) Uani 1 1 d . U . . .
H27A H -0.140718 0.649613 0.965868 0.061 Uiso 1 1 calc GR . . . .
H27B H -0.124201 0.616536 0.894508 0.061 Uiso 1 1 calc GR . . . .
H27C H -0.055081 0.656521 0.915089 0.061 Uiso 1 1 calc GR . . . .
C28 C 0.0726(2) 0.61137(9) 1.19279(16) 0.0465(6) Uani 1 1 d . U . . .
H28A H 0.118428 0.588932 1.183053 0.056 Uiso 1 1 calc R . . . .
H28B H 0.013992 0.596512 1.200914 0.056 Uiso 1 1 calc R . . . .
C29 C 0.1106(3) 0.63486(11) 1.27425(19) 0.0621(8) Uani 1 1 d . U . . .
H29A H 0.167534 0.650701 1.267065 0.093 Uiso 1 1 calc GR . . . .
H29B H 0.125017 0.613726 1.318622 0.093 Uiso 1 1 calc GR . . . .
H29C H 0.063240 0.654992 1.288526 0.093 Uiso 1 1 calc GR . . . .
C30 C -0.0110(2) 0.67698(8) 1.12732(17) 0.0478(6) Uani 1 1 d . U . . .
H30A H -0.023995 0.693221 1.074928 0.057 Uiso 1 1 calc R . . . .
H30B H 0.023092 0.696404 1.169150 0.057 Uiso 1 1 calc R . . . .
C31 C -0.1049(2) 0.66463(9) 1.15524(18) 0.0533(7) Uani 1 1 d . U . . .
H31A H -0.139571 0.645461 1.114254 0.080 Uiso 1 1 calc GR . . . .
H31B H -0.141819 0.690654 1.160613 0.080 Uiso 1 1 calc GR . . . .
H31C H -0.093141 0.649910 1.208630 0.080 Uiso 1 1 calc GR . . . .
C32 C 0.1457(2) 0.65639(10) 1.09387(19) 0.0542(7) Uani 1 1 d . U . . .
H32A H 0.189069 0.631940 1.091023 0.065 Uiso 1 1 calc R . . . .
H32B H 0.173434 0.675208 1.139709 0.065 Uiso 1 1 calc R . . . .
C33 C 0.1394(3) 0.68210(10) 1.0123(2) 0.0598(8) Uani 1 1 d . U . . .
H33A H 0.106560 0.664907 0.967042 0.090 Uiso 1 1 calc GR . . . .
H33B H 0.202588 0.688772 1.000830 0.090 Uiso 1 1 calc GR . . . .
H33C H 0.105033 0.708897 1.017494 0.090 Uiso 1 1 calc GR . . . .
Y1 Y 0.20133(19) 0.51477(9) 0.88058(18) 0.03130(12) Uani 0.900(3) 1 d . U P A 1
C15 C 0.3180(12) 0.4654(6) 0.9826(10) 0.041(2) Uani 0.593(16) 1 d . U P A 1
C16 C 0.3642(8) 0.4735(3) 0.9125(8) 0.0483(19) Uani 0.593(16) 1 d . U P A 1
C17 C 0.3863(6) 0.5193(4) 0.9097(6) 0.0480(18) Uani 0.593(16) 1 d . U P A 1
C18 C 0.3519(7) 0.5391(3) 0.9793(7) 0.0432(18) Uani 0.593(16) 1 d . U P A 1
C19 C 0.3109(15) 0.5054(5) 1.0232(11) 0.041(2) Uani 0.593(16) 1 d . U P A 1
C20 C 0.2998(10) 0.4191(4) 1.0124(10) 0.078(4) Uani 0.593(16) 1 d . U P A 1
H20A H 0.359314 0.406007 1.036142 0.118 Uiso 0.593(16) 1 calc GR . P A 1
H20B H 0.270928 0.401892 0.965520 0.118 Uiso 0.593(16) 1 calc GR . P A 1
H20C H 0.257833 0.420362 1.054359 0.118 Uiso 0.593(16) 1 calc GR . P A 1
C21 C 0.3973(10) 0.4394(5) 0.8517(9) 0.097(4) Uani 0.593(16) 1 d . U P A 1
H21A H 0.447678 0.421864 0.881295 0.145 Uiso 0.593(16) 1 calc GR . P A 1
H21B H 0.420336 0.454277 0.805812 0.145 Uiso 0.593(16) 1 calc GR . P A 1
H21C H 0.344593 0.420867 0.830202 0.145 Uiso 0.593(16) 1 calc GR . P A 1
C22 C 0.4508(5) 0.5426(5) 0.8570(7) 0.086(3) Uani 0.593(16) 1 d . U P A 1
H22A H 0.449040 0.527689 0.804093 0.129 Uiso 0.593(16) 1 calc GR . P A 1
H22B H 0.514939 0.542564 0.886180 0.129 Uiso 0.593(16) 1 calc GR . P A 1
H22C H 0.429349 0.572253 0.847307 0.129 Uiso 0.593(16) 1 calc GR . P A 1
C23 C 0.3617(6) 0.5861(2) 1.0055(9) 0.078(3) Uani 0.593(16) 1 d . U P A 1
H23A H 0.320015 0.603820 0.966668 0.118 Uiso 0.593(16) 1 calc GR . P A 1
H23B H 0.426556 0.595406 1.005547 0.118 Uiso 0.593(16) 1 calc GR . P A 1
H23C H 0.344816 0.589315 1.061019 0.118 Uiso 0.593(16) 1 calc GR . P A 1
C24 C 0.2782(10) 0.5088(5) 1.1085(8) 0.075(3) Uani 0.593(16) 1 d . U P A 1
H24A H 0.224374 0.489850 1.110375 0.113 Uiso 0.593(16) 1 calc GR . P A 1
H24B H 0.260221 0.538556 1.118087 0.113 Uiso 0.593(16) 1 calc GR . P A 1
H24C H 0.329339 0.500205 1.151358 0.113 Uiso 0.593(16) 1 calc GR . P A 1
Dy1 Dy 0.1997(13) 0.5166(6) 0.8784(11) 0.03130(12) Uani 0.100(3) 1 d . U P A 2
C15A C 0.3333(18) 0.4656(8) 0.9725(16) 0.040(3) Uani 0.407(16) 1 d . U P A 2
C16A C 0.3794(11) 0.4867(6) 0.9113(10) 0.046(2) Uani 0.407(16) 1 d . U P A 2
C17A C 0.3829(10) 0.5319(5) 0.9348(10) 0.048(2) Uani 0.407(16) 1 d . U P A 2
C18A C 0.3375(11) 0.5381(5) 1.0050(9) 0.041(2) Uani 0.407(16) 1 d . U P A 2
C19A C 0.305(2) 0.4978(7) 1.0309(16) 0.037(2) Uani 0.407(16) 1 d . U P A 2
C20A C 0.3175(16) 0.4184(6) 0.9836(13) 0.062(4) Uani 0.407(16) 1 d . U P A 2
H20D H 0.371349 0.406051 1.019231 0.093 Uiso 0.407(16) 1 calc GR . P A 2
H20E H 0.310128 0.404062 0.929780 0.093 Uiso 0.407(16) 1 calc GR . P A 2
H20F H 0.260865 0.414140 1.009214 0.093 Uiso 0.407(16) 1 calc GR . P A 2
C21A C 0.4278(11) 0.4605(7) 0.8528(10) 0.085(5) Uani 0.407(16) 1 d . U P A 2
H21D H 0.480230 0.444831 0.883867 0.128 Uiso 0.407(16) 1 calc GR . P A 2
H21E H 0.451278 0.479634 0.812835 0.128 Uiso 0.407(16) 1 calc GR . P A 2
H21F H 0.383363 0.440008 0.823509 0.128 Uiso 0.407(16) 1 calc GR . P A 2
C22A C 0.4445(10) 0.5657(7) 0.8951(11) 0.094(5) Uani 0.407(16) 1 d . U P A 2
H22D H 0.508337 0.565323 0.925004 0.140 Uiso 0.407(16) 1 calc GR . P A 2
H22E H 0.417626 0.594411 0.898461 0.140 Uiso 0.407(16) 1 calc GR . P A 2
H22F H 0.445908 0.558202 0.837146 0.140 Uiso 0.407(16) 1 calc GR . P A 2
C23A C 0.3371(10) 0.5816(4) 1.0529(11) 0.075(4) Uani 0.407(16) 1 d . U P A 2
H23D H 0.295424 0.579172 1.094946 0.113 Uiso 0.407(16) 1 calc GR . P A 2
H23E H 0.314948 0.604612 1.014197 0.113 Uiso 0.407(16) 1 calc GR . P A 2
H23F H 0.400667 0.588129 1.079520 0.113 Uiso 0.407(16) 1 calc GR . P A 2
C24A C 0.2647(14) 0.4905(6) 1.1111(11) 0.060(3) Uani 0.407(16) 1 d . U P A 2
H24D H 0.227151 0.515446 1.122329 0.090 Uiso 0.407(16) 1 calc GR . P A 2
H24E H 0.315800 0.486506 1.156768 0.090 Uiso 0.407(16) 1 calc GR . P A 2
H24F H 0.225105 0.464743 1.105652 0.090 Uiso 0.407(16) 1 calc GR . P A 2
Al2 Al 0.58250(4) 0.82456(2) 1.00724(4) 0.03073(15) Uani 1 1 d . U . . .
O2 O 0.59583(14) 0.85626(7) 1.09612(12) 0.0501(4) Uani 1 1 d . U . . .
O4 O 0.49464(14) 0.84723(7) 0.93594(13) 0.0520(5) Uani 1 1 d . U . . .
O1 O 0.6972(4) 0.82786(13) 0.9760(4) 0.0325(8) Uani 0.591(3) 1 d . U P B 1
O3 O 0.5604(3) 0.76902(16) 1.0189(3) 0.0368(9) Uani 0.591(3) 1 d . U P B 1
O1A O 0.6829(7) 0.8154(3) 0.9692(7) 0.0614(19) Uani 0.409(3) 1 d . U P B 2
O3A O 0.5394(7) 0.7764(3) 1.0375(6) 0.0627(19) Uani 0.409(3) 1 d . U P B 2
Cl2 Cl -0.0817(3) 0.42701(15) 0.4764(3) 0.1447(15) Uani 0.5 1 d D U P C -1
C42 C 0.1219(5) 0.5170(4) 0.4844(5) 0.127(3) Uani 0.5 1 d . U P C -1
H42 H 0.183612 0.518214 0.470926 0.153 Uiso 0.5 1 calc R . P C -1
C43 C 0.0818(8) 0.5538(3) 0.5166(5) 0.143(4) Uani 0.5 1 d G U P C -1
H43 H 0.116735 0.579698 0.524679 0.172 Uiso 0.5 1 calc R . P C -1
C44 C -0.0104(8) 0.5520(2) 0.5368(4) 0.127(3) Uani 0.5 1 d G U P C -1
H44 H -0.037254 0.576598 0.558348 0.153 Uiso 0.5 1 calc R . P C -1
C45 C -0.0626(5) 0.5133(3) 0.5248(4) 0.107(3) Uani 0.5 1 d DG U P C -1
H45 H -0.124368 0.512016 0.538262 0.129 Uiso 0.5 1 calc R . P C -1
C40 C -0.0226(5) 0.4764(2) 0.4926(4) 0.092(2) Uani 0.5 1 d G U P C -1
C41 C 0.0697(5) 0.4783(3) 0.4724(4) 0.114(3) Uani 0.5 1 d DG U P C -1
H41 H 0.096496 0.453630 0.450841 0.137 Uiso 0.5 1 calc R . P C -1
F1A_7 F 0.7515(12) 0.7873(6) 0.7771(12) 0.069(3) Uani 0.409(3) 1 d . U P B 2
F2A_7 F 0.6251(12) 0.7830(6) 0.8196(12) 0.095(4) Uani 0.409(3) 1 d . U P B 2
F3A_7 F 0.6882(15) 0.8496(7) 0.8004(16) 0.079(3) Uani 0.409(3) 1 d . U P B 2
F4A_7 F 0.7840(8) 0.8825(3) 0.9356(8) 0.106(3) Uani 0.409(3) 1 d . U P B 2
F5A_7 F 0.8797(8) 0.8402(5) 1.0089(8) 0.091(3) Uani 0.409(3) 1 d . U P B 2
F6A_7 F 0.8822(10) 0.8446(4) 0.8774(10) 0.087(3) Uani 0.409(3) 1 d . U P B 2
F7A_7 F 0.8167(15) 0.7608(10) 1.0336(13) 0.067(3) Uani 0.409(3) 1 d . U P B 2
F8A_7 F 0.7427(10) 0.7296(5) 0.9220(10) 0.094(3) Uani 0.409(3) 1 d . U P B 2
F9A_7 F 0.8738(13) 0.7560(5) 0.9136(10) 0.090(3) Uani 0.409(3) 1 d . U P B 2
C1A_7 C 0.7493(16) 0.8079(8) 0.9230(16) 0.0461(15) Uani 0.409(3) 1 d . U P B 2
C2A_7 C 0.7050(16) 0.8092(8) 0.8307(16) 0.060(2) Uani 0.409(3) 1 d . U P B 2
C3A_7 C 0.8237(10) 0.8446(5) 0.9356(11) 0.061(2) Uani 0.409(3) 1 d . U P B 2
C4A_7 C 0.7967(16) 0.7636(8) 0.9525(16) 0.061(2) Uani 0.409(3) 1 d . U P B 2
F1_2 F 0.7725(8) 0.8386(4) 1.2735(6) 0.099(3) Uani 0.409(3) 1 d D U P B 2
F2_2 F 0.7287(10) 0.7997(4) 1.1635(9) 0.083(3) Uani 0.409(3) 1 d D U P B 2
F3_2 F 0.8031(7) 0.8512(3) 1.1517(7) 0.091(2) Uani 0.409(3) 1 d D U P B 2
F4_2 F 0.5990(8) 0.9415(3) 1.1720(8) 0.117(3) Uani 0.409(3) 1 d D U P B 2
F5_2 F 0.7303(7) 0.9253(4) 1.2452(7) 0.119(3) Uani 0.409(3) 1 d D U P B 2
F6_2 F 0.7109(15) 0.9218(7) 1.0987(11) 0.105(3) Uani 0.409(3) 1 d D U P B 2
F7_2 F 0.4972(7) 0.8779(4) 1.2167(7) 0.094(3) Uani 0.409(3) 1 d D U P B 2
F8_2 F 0.5695(6) 0.8142(4) 1.2515(7) 0.103(3) Uani 0.409(3) 1 d D U P B 2
F9_2 F 0.6078(11) 0.8717(4) 1.3133(6) 0.116(3) Uani 0.409(3) 1 d D U P B 2
C1_2 C 0.6450(9) 0.8664(4) 1.1721(10) 0.0546(16) Uani 0.409(3) 1 d D U P B 2
C2_2 C 0.7379(6) 0.8380(3) 1.1923(5) 0.0682(16) Uani 0.409(3) 1 d D U P B 2
C3_2 C 0.6703(7) 0.9153(3) 1.1745(6) 0.0778(17) Uani 0.409(3) 1 d D U P B 2
C4_2 C 0.5801(6) 0.8541(3) 1.2398(5) 0.0715(16) Uani 0.409(3) 1 d D U P B 2
F1_3 F 0.4825(9) 0.6686(4) 1.0908(8) 0.082(3) Uani 0.409(3) 1 d D U P B 2
F2_3 F 0.6257(7) 0.6961(3) 1.0881(8) 0.088(2) Uani 0.409(3) 1 d D U P B 2
F3_3 F 0.5311(7) 0.7218(3) 1.1685(4) 0.099(2) Uani 0.409(3) 1 d D U P B 2
F4_3 F 0.3961(9) 0.7823(4) 1.1161(8) 0.128(3) Uani 0.409(3) 1 d D U P B 2
F5_3 F 0.3399(5) 0.7732(3) 0.9869(6) 0.099(2) Uani 0.409(3) 1 d D U P B 2
F6_3 F 0.3656(9) 0.7153(4) 1.0951(9) 0.104(3) Uani 0.409(3) 1 d D U P B 2
F7_3 F 0.4485(12) 0.7456(6) 0.8811(10) 0.087(3) Uani 0.409(3) 1 d D U P B 2
F8_3 F 0.5342(5) 0.6880(2) 0.9258(5) 0.0947(18) Uani 0.409(3) 1 d D U P B 2
F9_3 F 0.3771(9) 0.6953(5) 0.9386(14) 0.069(3) Uani 0.409(3) 1 d D U P B 2
C1_3 C 0.4905(9) 0.7391(5) 1.0275(7) 0.0547(15) Uani 0.409(3) 1 d D U P B 2
C2_3 C 0.5354(7) 0.7046(3) 1.0918(6) 0.0761(18) Uani 0.409(3) 1 d D U P B 2
C3_3 C 0.3959(6) 0.7557(3) 1.0538(6) 0.0769(17) Uani 0.409(3) 1 d D U P B 2
C4_3 C 0.4647(6) 0.7150(3) 0.9402(5) 0.0652(17) Uani 0.409(3) 1 d D U P B 2
F1_4 F 0.4718(2) 0.95551(9) 0.8597(2) 0.1216(11) Uani 1 1 d D U . . .
F2_4 F 0.5101(3) 0.94033(8) 0.9914(2) 0.1220(11) Uani 1 1 d D U . . .
F3_4 F 0.59382(18) 0.91580(9) 0.9009(2) 0.1163(11) Uani 1 1 d D U . . .
F4_4 F 0.4848(2) 0.87731(11) 0.76581(16) 0.1088(9) Uani 1 1 d D U . . .
F5_4 F 0.37835(19) 0.83286(9) 0.79612(14) 0.0915(7) Uani 1 1 d D U . . .
F6_4 F 0.34304(19) 0.90026(10) 0.77468(16) 0.1049(9) Uani 1 1 d D U . . .
F7_4 F 0.29075(15) 0.85674(11) 0.92533(15) 0.0966(8) Uani 1 1 d D U . . .
F8_4 F 0.37832(18) 0.88438(11) 1.03130(14) 0.1014(9) Uani 1 1 d D U . . .
F9_4 F 0.3123(2) 0.92603(11) 0.9299(2) 0.1246(11) Uani 1 1 d D U . . .
C1_4 C 0.4438(2) 0.88207(10) 0.90370(19) 0.0549(7) Uani 1 1 d D U . . .
C2_4 C 0.5059(3) 0.92442(13) 0.9136(3) 0.0888(11) Uani 1 1 d D U . . .
C3_4 C 0.4116(3) 0.87238(15) 0.8085(2) 0.0750(10) Uani 1 1 d D U . . .
C4_4 C 0.3547(3) 0.88729(15) 0.9490(2) 0.0781(10) Uani 1 1 d D U . . .
F1_5 F 0.3472(6) 0.7285(2) 1.0953(7) 0.098(2) Uani 0.591(3) 1 d D U P B 1
F2_5 F 0.4842(4) 0.7408(2) 1.1815(3) 0.0894(14) Uani 0.591(3) 1 d D U P B 1
F3_5 F 0.4148(4) 0.79110(18) 1.1014(4) 0.0766(14) Uani 0.591(3) 1 d D U P B 1
F4_5 F 0.4729(8) 0.7371(4) 0.8837(6) 0.082(2) Uani 0.591(3) 1 d D U P B 1
F5_5 F 0.3909(8) 0.6903(4) 0.9417(11) 0.093(3) Uani 0.591(3) 1 d D U P B 1
F6_5 F 0.3566(3) 0.76273(18) 0.9429(3) 0.0875(14) Uani 0.591(3) 1 d D U P B 1
F7_5 F 0.5810(4) 0.68019(16) 0.9858(4) 0.1067(15) Uani 0.591(3) 1 d D U P B 1
F8_5 F 0.6285(6) 0.7065(3) 1.1106(6) 0.116(3) Uani 0.591(3) 1 d D U P B 1
F9_5 F 0.5073(8) 0.6637(3) 1.0798(8) 0.105(3) Uani 0.591(3) 1 d D U P B 1
C1_5 C 0.4922(6) 0.7384(3) 1.0332(5) 0.0494(11) Uani 0.591(3) 1 d D U P B 1
C2_5 C 0.4352(4) 0.7470(2) 1.1073(4) 0.0734(13) Uani 0.591(3) 1 d D U P B 1
C3_5 C 0.4255(4) 0.7326(2) 0.9500(4) 0.0609(12) Uani 0.591(3) 1 d D U P B 1
C4_5 C 0.5545(5) 0.6970(2) 1.0542(5) 0.0724(14) Uani 0.591(3) 1 d D U P B 1
F1_6 F 0.7124(8) 0.7946(2) 1.1734(7) 0.089(2) Uani 0.591(3) 1 d D U P B 1
F2_6 F 0.7483(6) 0.8326(3) 1.2861(4) 0.102(3) Uani 0.591(3) 1 d D U P B 1
F3_6 F 0.6112(4) 0.8046(2) 1.2513(5) 0.0884(16) Uani 0.591(3) 1 d D U P B 1
F4_6 F 0.6171(6) 0.8941(3) 1.3041(4) 0.109(2) Uani 0.591(3) 1 d D U P B 1
F5_6 F 0.5675(6) 0.9320(2) 1.1922(5) 0.106(2) Uani 0.591(3) 1 d D U P B 1
F6_6 F 0.4942(7) 0.8648(3) 1.2164(7) 0.108(3) Uani 0.591(3) 1 d D U P B 1
F7_6 F 0.7680(4) 0.9167(3) 1.2300(4) 0.0910(17) Uani 0.591(3) 1 d D U P B 1
F8_6 F 0.8047(5) 0.8712(2) 1.1411(6) 0.103(2) Uani 0.591(3) 1 d D U P B 1
F9_6 F 0.7084(13) 0.9270(5) 1.1069(9) 0.130(4) Uani 0.591(3) 1 d D U P B 1
C1_6 C 0.6457(6) 0.8665(3) 1.1710(7) 0.0500(12) Uani 0.591(3) 1 d D U P B 1
C2_6 C 0.6826(5) 0.8241(2) 1.2212(4) 0.0741(13) Uani 0.591(3) 1 d D U P B 1
C3_6 C 0.5788(5) 0.8905(3) 1.2223(4) 0.0830(15) Uani 0.591(3) 1 d D U P B 1
C4_6 C 0.7357(5) 0.8938(2) 1.1619(4) 0.0770(14) Uani 0.591(3) 1 d D U P B 1
F1_1 F 0.7638(10) 0.7796(4) 0.7895(8) 0.080(3) Uani 0.591(3) 1 d D U P B 1
F2_1 F 0.6196(7) 0.7942(3) 0.8277(7) 0.0675(17) Uani 0.591(3) 1 d D U P B 1
F3_1 F 0.7093(9) 0.8451(4) 0.7960(11) 0.072(2) Uani 0.591(3) 1 d D U P B 1
F4_1 F 0.8214(3) 0.88096(17) 0.9322(4) 0.0566(10) Uani 0.591(3) 1 d D U P B 1
F5_1 F 0.9025(4) 0.8322(3) 1.0067(4) 0.0609(15) Uani 0.591(3) 1 d D U P B 1
F6_1 F 0.8992(5) 0.8313(3) 0.8715(5) 0.0644(15) Uani 0.591(3) 1 d D U P B 1
F7_1 F 0.7981(11) 0.7592(7) 1.0386(9) 0.079(3) Uani 0.591(3) 1 d D U P B 1
F8_1 F 0.7191(6) 0.7335(3) 0.9271(7) 0.0731(18) Uani 0.591(3) 1 d D U P B 1
F9_1 F 0.8707(8) 0.7504(4) 0.9339(7) 0.082(2) Uani 0.591(3) 1 d D U P B 1
C1_1 C 0.7561(10) 0.8091(5) 0.9252(10) 0.0423(12) Uani 0.591(3) 1 d D U P B 1
C2_1 C 0.7102(10) 0.8051(5) 0.8311(10) 0.0588(17) Uani 0.591(3) 1 d D U P B 1
C3_1 C 0.8468(5) 0.8388(3) 0.9335(6) 0.0465(14) Uani 0.591(3) 1 d D U P B 1
C4_1 C 0.7859(10) 0.7617(5) 0.9552(11) 0.0590(17) Uani 0.591(3) 1 d D U P B 1

loop_
_atom_site_aniso_label
_atom_site_aniso_U_11
_atom_site_aniso_U_22
_atom_site_aniso_U_33
_atom_site_aniso_U_23
_atom_site_aniso_U_13
_atom_site_aniso_U_12
Cl1 0.1128(8) 0.0675(5) 0.0920(7) 0.0100(5) 0.0355(6) 0.0193(5)
C34 0.0709(19) 0.0390(14) 0.073(2) 0.0190(13) 0.0132(15) 0.0112(13)
C35 0.0556(18) 0.063(2) 0.103(3) 0.0279(19) 0.0051(18) 0.0069(15)
C36 0.080(2) 0.072(2) 0.080(2) 0.0161(19) -0.0197(19) 0.0015(19)
C37 0.092(3) 0.060(2) 0.065(2) 0.0182(16) 0.0062(18) 0.0112(18)
C38 0.0670(19) 0.0464(15) 0.078(2) 0.0238(15) 0.0137(16) 0.0077(14)
C39 0.0628(17) 0.0380(14) 0.0726(19) 0.0181(13) 0.0033(15) 0.0026(12)
Al1 0.0364(3) 0.0236(3) 0.0293(3) -0.0004(2) -0.0001(2) 0.0011(2)
N1 0.0483(11) 0.0306(9) 0.0361(10) -0.0040(8) 0.0000(8) -0.0044(8)
C5 0.0571(16) 0.0736(19) 0.0420(14) 0.0210(13) 0.0184(12) 0.0291(14)
C6 0.0770(18) 0.0411(13) 0.0275(11) 0.0054(10) 0.0065(11) 0.0166(12)
C7 0.0457(12) 0.0377(11) 0.0283(11) 0.0067(9) 0.0001(9) 0.0022(9)
C8 0.0438(12) 0.0329(11) 0.0315(11) 0.0077(9) 0.0031(9) 0.0055(9)
C9 0.0432(13) 0.0566(15) 0.0456(14) 0.0212(12) 0.0061(11) 0.0008(11)
C10 0.094(3) 0.177(5) 0.056(2) 0.039(3) 0.039(2) 0.080(3)
C11 0.173(4) 0.0416(16) 0.0347(14) -0.0028(12) 0.011(2) 0.018(2)
C12 0.0463(15) 0.075(2) 0.0462(15) 0.0224(14) -0.0102(12) -0.0106(13)
C13 0.082(2) 0.0415(14) 0.0471(15) 0.0114(12) 0.0064(14) 0.0238(14)
C14 0.064(2) 0.095(3) 0.089(3) 0.053(2) -0.0023(19) -0.0228(19)
C25 0.0358(11) 0.0292(10) 0.0335(11) -0.0010(8) 0.0004(8) 0.0003(8)
C26 0.0353(10) 0.0287(10) 0.0308(10) 0.0008(8) -0.0003(8) 0.0009(8)
C27 0.0477(13) 0.0328(11) 0.0390(12) 0.0041(9) 0.0005(10) 0.0078(10)
C28 0.0569(15) 0.0430(13) 0.0356(12) -0.0019(10) -0.0067(11) -0.0017(11)
C29 0.075(2) 0.0639(19) 0.0414(15) -0.0060(13) -0.0125(14) -0.0070(16)
C30 0.0684(17) 0.0280(11) 0.0455(14) -0.0097(10) 0.0027(12) 0.0032(11)
C31 0.0709(18) 0.0433(14) 0.0461(14) -0.0066(11) 0.0102(13) 0.0129(13)
C32 0.0548(15) 0.0528(16) 0.0530(16) -0.0096(12) 0.0004(12) -0.0200(13)
C33 0.072(2) 0.0490(16) 0.0598(18) -0.0037(13) 0.0139(15) -0.0230(14)
Y1 0.03029(15) 0.0309(3) 0.0323(2) 0.00553(16) 0.00319(12) 0.00346(15)
C15 0.027(5) 0.042(3) 0.050(4) 0.012(3) -0.007(3) -0.002(3)
C16 0.037(4) 0.050(4) 0.055(3) 0.006(3) -0.004(3) 0.011(3)
C17 0.031(2) 0.061(4) 0.051(4) 0.021(3) 0.005(3) 0.006(3)
C18 0.029(3) 0.037(2) 0.061(5) 0.009(3) -0.004(3) -0.007(2)
C19 0.036(4) 0.046(5) 0.039(4) 0.005(3) -0.003(3) -0.001(4)
C20 0.055(6) 0.054(4) 0.112(10) 0.048(6) -0.034(6) -0.010(4)
C21 0.085(7) 0.110(8) 0.088(5) -0.025(6) -0.013(5) 0.063(6)
C22 0.030(3) 0.137(8) 0.088(6) 0.051(5) 0.002(3) -0.011(4)
C23 0.050(4) 0.042(3) 0.131(8) -0.007(4) -0.028(4) -0.003(2)
C24 0.048(4) 0.131(10) 0.042(3) 0.010(6) -0.006(3) 0.019(6)
Dy1 0.03029(15) 0.0309(3) 0.0323(2) 0.00553(16) 0.00319(12) 0.00346(15)
C15A 0.028(6) 0.037(4) 0.052(5) 0.003(4) -0.002(4) 0.007(4)
C16A 0.028(4) 0.064(6) 0.047(4) 0.003(5) 0.005(3) 0.007(5)
C17A 0.033(4) 0.057(5) 0.054(6) 0.012(4) 0.002(4) -0.008(4)
C18A 0.029(4) 0.044(4) 0.047(5) 0.003(4) -0.003(3) -0.001(3)
C19A 0.025(4) 0.042(5) 0.041(5) 0.011(4) -0.006(3) 0.001(4)
C20A 0.056(7) 0.043(5) 0.080(9) 0.005(5) -0.014(6) 0.009(4)
C21A 0.058(7) 0.138(12) 0.056(5) -0.009(8) -0.001(5) 0.054(8)
C22A 0.054(6) 0.136(11) 0.086(9) 0.043(8) -0.010(5) -0.052(7)
C23A 0.061(6) 0.058(5) 0.094(8) -0.026(6) -0.030(6) 0.000(4)
C24A 0.054(7) 0.090(9) 0.033(4) 0.015(6) -0.002(4) 0.011(6)
Al2 0.0314(3) 0.0330(3) 0.0278(3) -0.0019(2) 0.0045(2) -0.0031(2)
O2 0.0538(10) 0.0538(11) 0.0400(9) -0.0148(8) -0.0031(8) 0.0075(8)
O4 0.0480(10) 0.0541(11) 0.0495(10) 0.0063(8) -0.0086(8) 0.0065(8)
O1 0.0330(16) 0.0266(16) 0.0387(16) -0.0067(13) 0.0076(12) -0.0095(12)
O3 0.0334(16) 0.0344(17) 0.045(2) -0.0046(13) 0.0128(13) -0.0020(12)
O1A 0.052(3) 0.078(4) 0.059(3) -0.009(4) 0.026(3) 0.009(3)
O3A 0.071(4) 0.050(3) 0.063(4) 0.011(3) -0.003(3) -0.026(3)
Cl2 0.175(4) 0.149(3) 0.096(2) 0.046(2) -0.029(2) -0.043(3)
C42 0.098(6) 0.208(9) 0.068(5) 0.048(6) -0.014(4) -0.015(5)
C43 0.138(7) 0.195(9) 0.082(6) 0.045(7) -0.037(6) -0.017(7)
C44 0.152(7) 0.168(8) 0.052(4) 0.024(5) -0.015(5) 0.028(6)
C45 0.114(6) 0.155(7) 0.050(5) 0.028(5) 0.000(5) 0.037(5)
C40 0.083(4) 0.142(6) 0.047(4) 0.038(4) -0.001(3) 0.018(4)
C41 0.083(5) 0.194(8) 0.064(5) 0.049(5) 0.001(4) 0.005(5)
F1A_7 0.067(4) 0.100(7) 0.040(4) -0.008(4) 0.013(3) 0.001(4)
F2A_7 0.082(5) 0.118(8) 0.079(7) -0.005(6) -0.010(4) -0.023(5)
F3A_7 0.092(9) 0.099(5) 0.045(4) 0.018(4) 0.004(6) 0.026(5)
F4A_7 0.149(8) 0.055(3) 0.108(5) -0.002(3) -0.003(6) 0.014(5)
F5A_7 0.099(7) 0.080(5) 0.083(4) 0.004(4) -0.025(5) -0.018(5)
F6A_7 0.090(6) 0.090(6) 0.085(5) 0.007(5) 0.034(4) -0.028(4)
F7A_7 0.061(5) 0.068(5) 0.073(4) 0.024(4) 0.010(4) 0.009(4)
F8A_7 0.105(7) 0.052(4) 0.119(7) 0.006(5) -0.007(5) 0.001(5)
F9A_7 0.099(5) 0.093(7) 0.085(6) 0.002(5) 0.043(4) 0.050(5)
C1A_7 0.045(3) 0.052(3) 0.045(3) 0.002(3) 0.019(2) 0.004(3)
C2A_7 0.059(4) 0.076(4) 0.047(3) -0.004(3) 0.016(3) 0.002(3)
C3A_7 0.067(4) 0.063(4) 0.054(3) 0.011(3) 0.009(4) -0.003(3)
C4A_7 0.062(4) 0.053(3) 0.070(4) 0.003(3) 0.021(3) 0.008(3)
F1_2 0.076(5) 0.155(8) 0.057(4) -0.047(5) -0.021(3) 0.034(5)
F2_2 0.080(4) 0.112(5) 0.052(4) -0.022(4) -0.009(3) 0.054(4)
F3_2 0.050(3) 0.138(6) 0.080(4) -0.038(4) -0.007(3) 0.019(4)
F4_2 0.134(7) 0.073(5) 0.138(8) -0.051(5) 0.003(5) 0.014(5)
F5_2 0.122(7) 0.111(6) 0.117(6) -0.057(4) -0.010(5) -0.041(6)
F6_2 0.114(6) 0.099(6) 0.101(6) 0.011(5) 0.012(5) -0.055(5)
F7_2 0.049(3) 0.151(7) 0.086(5) -0.071(5) 0.022(3) 0.000(4)
F8_2 0.091(5) 0.140(5) 0.077(4) 0.019(4) 0.009(5) -0.019(5)
F9_2 0.144(7) 0.157(8) 0.053(3) -0.029(5) 0.031(4) 0.002(7)
C1_2 0.051(3) 0.069(3) 0.043(3) -0.024(3) 0.004(3) -0.002(3)
C2_2 0.058(3) 0.098(4) 0.045(3) -0.023(3) -0.008(2) 0.007(3)
C3_2 0.082(4) 0.075(3) 0.075(3) -0.027(3) 0.006(3) -0.014(3)
C4_2 0.070(3) 0.094(4) 0.052(3) -0.025(3) 0.016(3) 0.002(3)
F1_3 0.104(6) 0.064(5) 0.074(4) 0.019(3) 0.000(4) -0.045(5)
F2_3 0.074(4) 0.041(3) 0.137(6) 0.033(4) -0.020(4) -0.015(3)
F3_3 0.135(6) 0.106(5) 0.048(3) 0.014(3) -0.015(3) -0.049(4)
F4_3 0.119(7) 0.154(7) 0.113(6) -0.040(5) 0.018(5) 0.017(6)
F5_3 0.061(3) 0.119(5) 0.115(5) 0.002(4) 0.005(4) 0.000(3)
F6_3 0.058(4) 0.174(8) 0.084(5) -0.002(6) 0.021(4) -0.038(5)
F7_3 0.102(7) 0.095(6) 0.060(4) 0.022(4) -0.003(4) -0.025(5)
F8_3 0.104(4) 0.081(4) 0.102(4) -0.023(3) 0.025(4) -0.010(3)
F9_3 0.057(3) 0.078(5) 0.070(6) -0.008(4) -0.001(3) -0.027(3)
C1_3 0.055(3) 0.050(3) 0.057(3) 0.006(3) 0.004(3) -0.018(3)
C2_3 0.080(3) 0.067(3) 0.077(4) 0.014(3) -0.005(3) -0.025(3)
C3_3 0.065(3) 0.089(4) 0.076(3) -0.011(3) 0.008(3) -0.019(3)
C4_3 0.068(4) 0.064(4) 0.060(3) 0.003(3) -0.001(3) -0.022(3)
F1_4 0.132(2) 0.0675(15) 0.161(3) 0.0521(17) 0.010(2) 0.0136(15)
F2_4 0.149(3) 0.0579(14) 0.146(3) -0.0166(16) -0.024(2) 0.0090(15)
F3_4 0.0714(14) 0.0855(17) 0.191(3) 0.0396(19) 0.0167(17) -0.0151(13)
F4_4 0.1041(18) 0.160(3) 0.0680(14) 0.0347(16) 0.0323(13) 0.0193(18)
F5_4 0.1022(17) 0.1097(18) 0.0537(11) 0.0009(12) -0.0191(11) 0.0001(14)
F6_4 0.0958(17) 0.136(2) 0.0765(15) 0.0517(15) -0.0100(13) 0.0275(16)
F7_4 0.0474(10) 0.160(2) 0.0799(14) 0.0348(15) 0.0015(10) -0.0036(13)
F8_4 0.0825(15) 0.165(3) 0.0582(12) 0.0012(14) 0.0159(11) 0.0327(16)
F9_4 0.1000(19) 0.143(3) 0.133(2) 0.016(2) 0.0228(17) 0.0754(19)
C1_4 0.0493(14) 0.0599(16) 0.0541(15) 0.0162(13) 0.0029(12) 0.0107(12)
C2_4 0.091(3) 0.058(2) 0.113(3) 0.018(2) 0.001(2) 0.0109(19)
C3_4 0.068(2) 0.103(3) 0.0535(18) 0.0284(18) 0.0062(15) 0.0142(19)
C4_4 0.0614(19) 0.108(3) 0.064(2) 0.0098(19) 0.0040(16) 0.0283(19)
F1_5 0.075(4) 0.111(4) 0.121(4) -0.037(3) 0.054(3) -0.041(3)
F2_5 0.086(3) 0.129(4) 0.052(2) -0.010(2) 0.0047(19) -0.013(3)
F3_5 0.066(2) 0.080(2) 0.093(3) -0.029(2) 0.043(2) -0.0312(19)
F4_5 0.102(5) 0.092(4) 0.053(3) -0.001(3) 0.014(3) -0.021(3)
F5_5 0.119(6) 0.071(4) 0.080(4) 0.001(3) -0.017(5) -0.048(4)
F6_5 0.059(2) 0.105(3) 0.088(3) 0.009(3) -0.025(2) -0.003(2)
F7_5 0.111(4) 0.083(3) 0.128(4) -0.009(3) 0.026(3) 0.025(3)
F8_5 0.086(4) 0.114(6) 0.134(5) 0.022(4) -0.027(3) 0.015(4)
F9_5 0.128(6) 0.049(3) 0.133(6) 0.030(3) 0.003(4) -0.003(3)
C1_5 0.049(2) 0.044(2) 0.053(2) 0.005(2) 0.001(2) -0.0169(19)
C2_5 0.060(3) 0.092(3) 0.067(3) -0.006(3) 0.005(2) -0.011(2)
C3_5 0.063(3) 0.060(3) 0.057(2) 0.003(2) -0.003(2) -0.021(2)
C4_5 0.070(3) 0.060(3) 0.086(3) 0.008(3) 0.007(3) -0.001(2)
F1_6 0.120(6) 0.065(3) 0.074(4) 0.004(2) -0.015(3) 0.015(3)
F2_6 0.108(5) 0.118(4) 0.064(3) 0.017(3) -0.044(3) -0.039(4)
F3_6 0.089(4) 0.094(3) 0.077(3) 0.018(2) -0.005(3) -0.023(3)
F4_6 0.098(3) 0.170(6) 0.065(3) -0.065(4) 0.026(2) -0.010(4)
F5_6 0.138(5) 0.075(3) 0.113(4) -0.023(3) 0.048(3) 0.029(3)
F6_6 0.076(4) 0.129(5) 0.128(5) -0.003(4) 0.045(3) -0.004(3)
F7_6 0.075(3) 0.100(4) 0.094(3) -0.032(3) 0.000(2) -0.040(3)
F8_6 0.050(2) 0.146(6) 0.119(4) -0.030(4) 0.028(3) -0.012(3)
F9_6 0.151(7) 0.109(6) 0.122(6) 0.031(5) -0.004(5) -0.052(5)
C1_6 0.047(2) 0.063(2) 0.039(2) -0.023(2) 0.0034(19) -0.004(2)
C2_6 0.074(3) 0.092(3) 0.050(3) -0.007(2) -0.012(2) -0.004(3)
C3_6 0.076(3) 0.100(3) 0.075(3) -0.035(3) 0.016(2) -0.002(3)
C4_6 0.069(3) 0.094(3) 0.067(3) -0.014(3) 0.010(2) -0.023(3)
F1_1 0.111(6) 0.082(4) 0.051(5) -0.015(3) 0.030(4) 0.014(3)
F2_1 0.054(2) 0.098(4) 0.051(2) -0.031(3) 0.0103(17) -0.010(2)
F3_1 0.074(5) 0.084(4) 0.055(3) 0.018(3) 0.002(3) 0.016(3)
F4_1 0.0473(18) 0.051(2) 0.074(2) 0.0130(16) 0.0197(17) -0.0156(16)
F5_1 0.0340(17) 0.097(4) 0.052(2) 0.015(2) 0.0069(14) 0.0021(17)
F6_1 0.048(2) 0.093(4) 0.059(2) 0.003(3) 0.0306(16) 0.001(2)
F7_1 0.097(8) 0.071(3) 0.074(3) 0.035(2) 0.026(4) 0.007(5)
F8_1 0.082(3) 0.042(2) 0.106(3) -0.018(2) 0.050(3) -0.003(2)
F9_1 0.077(3) 0.076(3) 0.104(6) 0.033(3) 0.045(3) 0.030(2)
C1_1 0.043(3) 0.048(2) 0.040(2) 0.001(2) 0.018(2) 0.004(2)
C2_1 0.058(3) 0.073(4) 0.047(3) -0.004(3) 0.014(3) 0.001(3)
C3_1 0.038(3) 0.059(3) 0.045(2) 0.010(2) 0.013(2) 0.004(2)
C4_1 0.061(4) 0.050(3) 0.071(3) 0.005(3) 0.025(3) 0.007(3)

loop_
_atom_type_symbol
_atom_type_description
_atom_type_scat_dispersion_real
_atom_type_scat_dispersion_imag
_atom_type_scat_source
C C 0.0181 0.0091 'International Tables Vol C Tables 4.2.6.8 and 6.1.1.4'
H H 0.0000 0.0000 'International Tables Vol C Tables 4.2.6.8 and 6.1.1.4'
Al Al 0.2130 0.2455 'International Tables Vol C Tables 4.2.6.8 and 6.1.1.4'
Cl Cl 0.3639 0.7018 'International Tables Vol C Tables 4.2.6.8 and 6.1.1.4'
Dy Dy -9.8046 9.8477 'International Tables Vol C Tables 4.2.6.8 and 6.1.1.4'
F F 0.0727 0.0534 'International Tables Vol C Tables 4.2.6.8 and 6.1.1.4'
N N 0.0311 0.0180 'International Tables Vol C Tables 4.2.6.8 and 6.1.1.4'
O O 0.0492 0.0322 'International Tables Vol C Tables 4.2.6.8 and 6.1.1.4'
Y Y -0.2670 2.0244 'International Tables Vol C Tables 4.2.6.8 and 6.1.1.4'

loop_
_exptl_crystal_face_index_h
_exptl_crystal_face_index_k
_exptl_crystal_face_index_l
_exptl_crystal_face_perp_dist
5 12 5 0.0580
-5 -12 -5 0.0580
5 -4 -9 0.0840
-5 4 9 0.0840
-2 19 0 0.0371
2 -19 0 0.0371

loop_
_geom_angle_atom_site_label_1
_geom_angle_atom_site_label_2
_geom_angle_atom_site_label_3
_geom_angle
_geom_angle_site_symmetry_1
_geom_angle_site_symmetry_3
_geom_angle_publ_flag
C35 C34 Cl1 119.6(3) . . ?
C39 C34 Cl1 119.2(3) . . ?
C39 C34 C35 121.2(4) . . ?
C34 C35 H35 121.0 . . ?
C34 C35 C36 118.0(4) . . ?
C36 C35 H35 121.0 . . ?
C35 C36 H36 119.6 . . ?
C37 C36 C35 120.8(4) . . ?
C37 C36 H36 119.6 . . ?
C36 C37 H37 119.9 . . ?
C38 C37 C36 120.2(4) . . ?
C38 C37 H37 119.9 . . ?
C37 C38 H38 119.7 . . ?
C37 C38 C39 120.7(4) . . ?
C39 C38 H38 119.7 . . ?
C34 C39 C38 119.0(3) . . ?
C34 C39 H39 120.5 . . ?
C38 C39 H39 120.5 . . ?
C25 Al1 N1 107.29(9) . . ?
C25 Al1 C26 103.98(9) . . ?
C26 Al1 N1 108.28(9) . . ?
C27 Al1 N1 109.06(10) . . ?
C27 Al1 C25 114.64(10) . . ?
C27 Al1 C26 113.23(10) . . ?
C28 N1 Al1 107.41(15) . . ?
C28 N1 C30 111.2(2) . . ?
C28 N1 C32 108.4(2) . . ?
C30 N1 Al1 110.34(16) . . ?
C30 N1 C32 108.3(2) . . ?
C32 N1 Al1 111.21(16) . . ?
C6 C5 C10 124.3(4) . . ?
C6 C5 Y1 73.51(16) . . ?
C6 C5 Dy1 73.7(4) . . ?
C9 C5 C6 108.0(2) . . ?
C9 C5 C10 126.2(4) . . ?
C9 C5 Y1 75.13(17) . . ?
C9 C5 Dy1 73.9(4) . . ?
C10 C5 Y1 128.3(2) . . ?
C10 C5 Dy1 129.3(4) . . ?
C5 C6 C7 108.1(2) . . ?
C5 C6 C11 125.4(3) . . ?
C5 C6 Y1 75.20(18) . . ?
C5 C6 Dy1 74.7(4) . . ?
C7 C6 C11 126.0(3) . . ?
C7 C6 Y1 75.29(15) . . ?
C7 C6 Dy1 74.3(4) . . ?
C11 C6 Y1 121.50(19) . . ?
C11 C6 Dy1 122.9(4) . . ?
C6 C7 C12 127.1(3) . . ?
C6 C7 Y1 73.33(16) . . ?
C6 C7 Dy1 73.9(4) . . ?
C8 C7 C6 107.4(2) . . ?
C8 C7 C12 124.8(2) . . ?
C8 C7 Y1 75.49(14) . . ?
C8 C7 Dy1 74.3(4) . . ?
C12 C7 Y1 124.05(18) . . ?
C12 C7 Dy1 124.6(4) . . ?
C7 C8 C9 108.8(2) . . ?
C7 C8 C13 124.9(2) . . ?
C7 C8 Y1 73.67(14) . . ?
C7 C8 Dy1 74.2(4) . . ?
C9 C8 C13 125.5(3) . . ?
C9 C8 Y1 74.19(15) . . ?
C9 C8 Dy1 74.1(4) . . ?
C13 C8 Y1 126.72(18) . . ?
C13 C8 Dy1 126.4(5) . . ?
C5 C9 C14 126.9(3) . . ?
C5 C9 Y1 73.83(16) . . ?
C5 C9 Dy1 74.5(4) . . ?
C8 C9 C5 107.7(2) . . ?
C8 C9 C14 124.4(3) . . ?
C8 C9 Y1 74.99(15) . . ?
C8 C9 Dy1 74.3(4) . . ?
C14 C9 Y1 126.0(2) . . ?
C14 C9 Dy1 125.9(5) . . ?
C5 C10 H10A 109.5 . . ?
C5 C10 H10B 109.5 . . ?
C5 C10 H10C 109.5 . . ?
H10A C10 H10B 109.5 . . ?
H10A C10 H10C 109.5 . . ?
H10B C10 H10C 109.5 . . ?
C6 C11 H11A 109.5 . . ?
C6 C11 H11B 109.5 . . ?
C6 C11 H11C 109.5 . . ?
H11A C11 H11B 109.5 . . ?
H11A C11 H11C 109.5 . . ?
H11B C11 H11C 109.5 . . ?
C7 C12 H12A 109.5 . . ?
C7 C12 H12B 109.5 . . ?
C7 C12 H12C 109.5 . . ?
H12A C12 H12B 109.5 . . ?
H12A C12 H12C 109.5 . . ?
H12B C12 H12C 109.5 . . ?
C8 C13 H13A 109.5 . . ?
C8 C13 H13B 109.5 . . ?
C8 C13 H13C 109.5 . . ?
H13A C13 H13B 109.5 . . ?
H13A C13 H13C 109.5 . . ?
H13B C13 H13C 109.5 . . ?
C9 C14 H14A 109.5 . . ?
C9 C14 H14B 109.5 . . ?
C9 C14 H14C 109.5 . . ?
H14A C14 H14B 109.5 . . ?
H14A C14 H14C 109.5 . . ?
H14B C14 H14C 109.5 . . ?
Al1 C25 H25A 109.5 . . ?
Al1 C25 H25B 109.5 . . ?
Al1 C25 H25C 109.5 . . ?
H25A C25 H25B 109.5 . . ?
H25A C25 H25C 109.5 . . ?
H25B C25 H25C 109.5 . . ?
Al1 C26 H26A 109.5 . . ?
Al1 C26 H26B 109.5 . . ?
Al1 C26 H26C 109.5 . . ?
Al1 C26 Y1 170.36(12) . 3_567 ?
H26A C26 H26B 109.5 . . ?
H26A C26 H26C 109.5 . . ?
H26B C26 H26C 109.5 . . ?
Y1 C26 H26A 77.6 3_567 . ?
Y1 C26 H26B 61.3 3_567 . ?
Y1 C26 H26C 73.1 3_567 . ?
Al1 C27 H27A 109.5 . . ?
Al1 C27 H27B 109.5 . . ?
Al1 C27 H27C 109.5 . . ?
H27A C27 H27B 109.5 . . ?
H27A C27 H27C 109.5 . . ?
H27B C27 H27C 109.5 . . ?
N1 C28 H28A 108.0 . . ?
N1 C28 H28B 108.0 . . ?
N1 C28 C29 117.3(2) . . ?
H28A C28 H28B 107.2 . . ?
C29 C28 H28A 108.0 . . ?
C29 C28 H28B 108.0 . . ?
C28 C29 H29A 109.5 . . ?
C28 C29 H29B 109.5 . . ?
C28 C29 H29C 109.5 . . ?
H29A C29 H29B 109.5 . . ?
H29A C29 H29C 109.5 . . ?
H29B C29 H29C 109.5 . . ?
N1 C30 H30A 108.6 . . ?
N1 C30 H30B 108.6 . . ?
N1 C30 C31 114.6(2) . . ?
H30A C30 H30B 107.6 . . ?
C31 C30 H30A 108.6 . . ?
C31 C30 H30B 108.6 . . ?
C30 C31 H31A 109.5 . . ?
C30 C31 H31B 109.5 . . ?
C30 C31 H31C 109.5 . . ?
H31A C31 H31B 109.5 . . ?
H31A C31 H31C 109.5 . . ?
H31B C31 H31C 109.5 . . ?
N1 C32 H32A 108.4 . . ?
N1 C32 H32B 108.4 . . ?
N1 C32 C33 115.4(2) . . ?
H32A C32 H32B 107.5 . . ?
C33 C32 H32A 108.4 . . ?
C33 C32 H32B 108.4 . . ?
C32 C33 H33A 109.5 . . ?
C32 C33 H33B 109.5 . . ?
C32 C33 H33C 109.5 . . ?
H33A C33 H33B 109.5 . . ?
H33A C33 H33C 109.5 . . ?
H33B C33 H33C 109.5 . . ?
C5 Y1 C7 51.61(10) . . ?
C5 Y1 C8 51.03(9) . . ?
C5 Y1 C9 31.04(10) . . ?
C6 Y1 C5 31.29(11) . . ?
C6 Y1 C7 31.38(9) . . ?
C6 Y1 C8 51.23(9) . . ?
C6 Y1 C9 51.55(11) . . ?
C6 Y1 C15 125.3(4) . . ?
C6 Y1 C16 105.7(3) . . ?
C7 Y1 C8 30.85(8) . . ?
C7 Y1 C9 51.41(9) . . ?
C9 Y1 C8 30.83(8) . . ?
C15 Y1 C5 120.8(3) . . ?
C15 Y1 C7 151.1(4) . . ?
C15 Y1 C8 170.6(3) . . ?
C15 Y1 C9 139.8(3) . . ?
C16 Y1 C5 91.3(3) . . ?
C16 Y1 C7 137.1(3) . . ?
C16 Y1 C8 139.6(3) . . ?
C16 Y1 C9 109.2(3) . . ?
C16 Y1 C15 31.0(3) . . ?
C17 Y1 C5 86.9(2) . . ?
C17 Y1 C6 113.9(3) . . ?
C17 Y1 C7 137.9(2) . . ?
C17 Y1 C8 119.2(2) . . ?
C17 Y1 C9 90.0(2) . . ?
C17 Y1 C15 52.4(4) . . ?
C17 Y1 C16 31.9(2) . . ?
C18 Y1 C5 114.0(3) . . ?
C18 Y1 C6 144.2(3) . . ?
C18 Y1 C7 154.3(2) . . ?
C18 Y1 C8 123.8(2) . . ?
C18 Y1 C9 104.5(3) . . ?
C18 Y1 C15 52.4(4) . . ?
C18 Y1 C16 52.3(3) . . ?
C18 Y1 C17 31.8(2) . . ?
C18 Y1 C19 31.8(3) . . ?
C19 Y1 C5 138.5(4) . . ?
C19 Y1 C6 155.7(4) . . ?
C19 Y1 C7 169.8(4) . . ?
C19 Y1 C8 150.5(3) . . ?
C19 Y1 C9 136.3(4) . . ?
C19 Y1 C15 30.9(5) . . ?
C19 Y1 C16 51.2(5) . . ?
C19 Y1 C17 52.1(4) . . ?
C16 C15 Y1 73.9(8) . . ?
C16 C15 C20 122.3(13) . . ?
C19 C15 Y1 73.1(11) . . ?
C19 C15 C16 107.1(13) . . ?
C19 C15 C20 129.5(12) . . ?
C20 C15 Y1 127.4(11) . . ?
C15 C16 Y1 75.1(9) . . ?
C15 C16 C17 109.1(11) . . ?
C15 C16 C21 127.3(10) . . ?
C17 C16 Y1 73.5(5) . . ?
C17 C16 C21 123.3(10) . . ?
C21 C16 Y1 122.6(7) . . ?
C16 C17 Y1 74.6(6) . . ?
C16 C17 C22 129.0(9) . . ?
C18 C17 Y1 73.3(5) . . ?
C18 C17 C16 106.8(8) . . ?
C18 C17 C22 123.1(9) . . ?
C22 C17 Y1 126.8(5) . . ?
C17 C18 Y1 74.9(5) . . ?
C17 C18 C19 107.2(10) . . ?
C17 C18 C23 127.0(8) . . ?
C19 C18 Y1 74.7(9) . . ?
C19 C18 C23 125.7(10) . . ?
C23 C18 Y1 118.9(6) . . ?
C15 C19 Y1 75.9(12) . . ?
C15 C19 C18 109.8(14) . . ?
C15 C19 C24 122.5(11) . . ?
C18 C19 Y1 73.5(8) . . ?
C18 C19 C24 127.0(12) . . ?
C24 C19 Y1 124.9(12) . . ?
C15 C20 H20A 109.5 . . ?
C15 C20 H20B 109.5 . . ?
C15 C20 H20C 109.5 . . ?
H20A C20 H20B 109.5 . . ?
H20A C20 H20C 109.5 . . ?
H20B C20 H20C 109.5 . . ?
C16 C21 H21A 109.5 . . ?
C16 C21 H21B 109.5 . . ?
C16 C21 H21C 109.5 . . ?
H21A C21 H21B 109.5 . . ?
H21A C21 H21C 109.5 . . ?
H21B C21 H21C 109.5 . . ?
C17 C22 H22A 109.5 . . ?
C17 C22 H22B 109.5 . . ?
C17 C22 H22C 109.5 . . ?
H22A C22 H22B 109.5 . . ?
H22A C22 H22C 109.5 . . ?
H22B C22 H22C 109.5 . . ?
C18 C23 H23A 109.5 . . ?
C18 C23 H23B 109.5 . . ?
C18 C23 H23C 109.5 . . ?
H23A C23 H23B 109.5 . . ?
H23A C23 H23C 109.5 . . ?
H23B C23 H23C 109.5 . . ?
C19 C24 H24A 109.5 . . ?
C19 C24 H24B 109.5 . . ?
C19 C24 H24C 109.5 . . ?
H24A C24 H24B 109.5 . . ?
H24A C24 H24C 109.5 . . ?
H24B C24 H24C 109.5 . . ?
C5 Dy1 C15A 114.1(8) . . ?
C5 Dy1 C16A 89.1(7) . . ?
C5 Dy1 C17A 95.8(7) . . ?
C5 Dy1 C18A 124.8(8) . . ?
C5 Dy1 C19A 140.1(9) . . ?
C6 Dy1 C5 31.6(2) . . ?
C6 Dy1 C7 31.8(2) . . ?
C6 Dy1 C8 52.2(3) . . ?
C6 Dy1 C9 52.4(4) . . ?
C6 Dy1 C15A 120.7(8) . . ?
C6 Dy1 C16A 107.8(8) . . ?
C6 Dy1 C17A 124.6(8) . . ?
C6 Dy1 C18A 154.7(8) . . ?
C6 Dy1 C19A 150.9(9) . . ?
C7 Dy1 C5 52.4(4) . . ?
C7 Dy1 C8 31.5(2) . . ?
C7 Dy1 C15A 149.0(9) . . ?
C7 Dy1 C16A 139.0(9) . . ?
C7 Dy1 C17A 145.4(8) . . ?
C7 Dy1 C18A 160.9(8) . . ?
C7 Dy1 C19A 164.9(9) . . ?
C8 Dy1 C5 52.1(3) . . ?
C8 Dy1 C15A 164.8(9) . . ?
C8 Dy1 C16A 134.9(8) . . ?
C8 Dy1 C17A 120.7(7) . . ?
C8 Dy1 C18A 129.7(8) . . ?
C8 Dy1 C19A 156.4(9) . . ?
C9 Dy1 C5 31.6(2) . . ?
C9 Dy1 C7 52.5(3) . . ?
C9 Dy1 C8 31.6(2) . . ?
C9 Dy1 C15A 133.4(9) . . ?
C9 Dy1 C16A 103.4(7) . . ?
C9 Dy1 C17A 93.6(7) . . ?
C9 Dy1 C18A 113.8(7) . . ?
C9 Dy1 C19A 142.3(9) . . ?
C15A Dy1 C19A 30.7(7) . . ?
C16A Dy1 C15A 30.2(5) . . ?
C16A Dy1 C18A 50.9(5) . . ?
C16A Dy1 C19A 51.1(7) . . ?
C17A Dy1 C15A 49.4(7) . . ?
C17A Dy1 C16A 31.0(4) . . ?
C17A Dy1 C18A 30.1(4) . . ?
C17A Dy1 C19A 49.7(6) . . ?
C18A Dy1 C15A 49.5(7) . . ?
C18A Dy1 C19A 29.7(5) . . ?
C16A C15A Dy1 73.0(13) . . ?
C16A C15A C19A 110(2) . . ?
C16A C15A C20A 128.7(17) . . ?
C19A C15A Dy1 75.0(16) . . ?
C19A C15A C20A 121.6(18) . . ?
C20A C15A Dy1 121.3(17) . . ?
C15A C16A Dy1 76.8(13) . . ?
C15A C16A C17A 105.1(15) . . ?
C15A C16A C21A 120.0(16) . . ?
C17A C16A Dy1 73.7(9) . . ?
C17A C16A C21A 133.6(14) . . ?
C21A C16A Dy1 124.9(11) . . ?
C16A C17A Dy1 75.3(9) . . ?
C16A C17A C22A 122.3(14) . . ?
C18A C17A Dy1 76.0(9) . . ?
C18A C17A C16A 109.9(12) . . ?
C18A C17A C22A 126.9(13) . . ?
C22A C17A Dy1 123.8(9) . . ?
C17A C18A Dy1 74.0(9) . . ?
C17A C18A C19A 109.4(16) . . ?
C17A C18A C23A 123.9(13) . . ?
C19A C18A Dy1 77.3(13) . . ?
C19A C18A C23A 126.0(14) . . ?
C23A C18A Dy1 122.3(10) . . ?
C15A C19A Dy1 74.3(17) . . ?
C15A C19A C24A 128.9(17) . . ?
C18A C19A Dy1 73.0(12) . . ?
C18A C19A C15A 105.9(19) . . ?
C18A C19A C24A 124.7(18) . . ?
C24A C19A Dy1 124.8(17) . . ?
C15A C20A H20D 109.5 . . ?
C15A C20A H20E 109.5 . . ?
C15A C20A H20F 109.5 . . ?
H20D C20A H20E 109.5 . . ?
H20D C20A H20F 109.5 . . ?
H20E C20A H20F 109.5 . . ?
C16A C21A H21D 109.5 . . ?
C16A C21A H21E 109.5 . . ?
C16A C21A H21F 109.5 . . ?
H21D C21A H21E 109.5 . . ?
H21D C21A H21F 109.5 . . ?
H21E C21A H21F 109.5 . . ?
C17A C22A H22D 109.5 . . ?
C17A C22A H22E 109.5 . . ?
C17A C22A H22F 109.5 . . ?
H22D C22A H22E 109.5 . . ?
H22D C22A H22F 109.5 . . ?
H22E C22A H22F 109.5 . . ?
C18A C23A H23D 109.5 . . ?
C18A C23A H23E 109.5 . . ?
C18A C23A H23F 109.5 . . ?
H23D C23A H23E 109.5 . . ?
H23D C23A H23F 109.5 . . ?
H23E C23A H23F 109.5 . . ?
C19A C24A H24D 109.5 . . ?
C19A C24A H24E 109.5 . . ?
C19A C24A H24F 109.5 . . ?
H24D C24A H24E 109.5 . . ?
H24D C24A H24F 109.5 . . ?
H24E C24A H24F 109.5 . . ?
O2 Al2 O1 102.00(17) . . ?
O2 Al2 O3 117.43(18) . . ?
O4 Al2 O2 108.21(10) . . ?
O4 Al2 O1 113.3(2) . . ?
O4 Al2 O3 109.95(19) . . ?
O3 Al2 O1 105.83(19) . . ?
O1A Al2 O2 114.0(3) . . ?
O1A Al2 O4 113.8(4) . . ?
O1A Al2 O3A 109.0(4) . . ?
O3A Al2 O2 104.6(3) . . ?
O3A Al2 O4 106.6(3) . . ?
C1_2 O2 Al2 149.7(5) . . ?
C1_6 O2 Al2 149.3(3) . . ?
C1_4 O4 Al2 151.0(2) . . ?
C1_1 O1 Al2 143.6(6) . . ?
C1_5 O3 Al2 144.6(4) . . ?
C1A_7 O1A Al2 167.0(13) . . ?
C1_3 O3A Al2 155.9(9) . . ?
C43 C42 H42 120.0 . . ?
C43 C42 C41 120.0 . . ?
C41 C42 H42 120.0 . . ?
C42 C43 H43 120.0 . . ?
C42 C43 C44 120.0 . . ?
C44 C43 H43 120.0 . . ?
C43 C44 H44 120.0 . . ?
C45 C44 C43 120.0 . . ?
C45 C44 H44 120.0 . . ?
C44 C45 H45 120.0 . . ?
C44 C45 C40 120.0 . . ?
C40 C45 H45 120.0 . . ?
C45 C40 Cl2 123.1(5) . . ?
C45 C40 C41 120.0 . . ?
C41 C40 Cl2 116.9(5) . . ?
C42 C41 H41 120.0 . . ?
C40 C41 C42 120.0 . . ?
C40 C41 H41 120.0 . . ?
O1A C1A_7 C2A_7 108.6(17) . . ?
O1A C1A_7 C3A_7 109.7(18) . . ?
O1A C1A_7 C4A_7 107.3(18) . . ?
C2A_7 C1A_7 C3A_7 106.8(18) . . ?
C2A_7 C1A_7 C4A_7 115(2) . . ?
C3A_7 C1A_7 C4A_7 109.7(17) . . ?
F1A_7 C2A_7 F2A_7 95.5(19) . . ?
F1A_7 C2A_7 C1A_7 116.1(19) . . ?
F2A_7 C2A_7 C1A_7 109.1(19) . . ?
F3A_7 C2A_7 F1A_7 107.8(19) . . ?
F3A_7 C2A_7 F2A_7 113(2) . . ?
F3A_7 C2A_7 C1A_7 114(2) . . ?
F4A_7 C3A_7 F5A_7 107.3(13) . . ?
F4A_7 C3A_7 F6A_7 108.3(13) . . ?
F4A_7 C3A_7 C1A_7 111.4(14) . . ?
F5A_7 C3A_7 F6A_7 105.6(13) . . ?
F5A_7 C3A_7 C1A_7 110.8(15) . . ?
F6A_7 C3A_7 C1A_7 113.1(16) . . ?
F7A_7 C4A_7 F8A_7 110(2) . . ?
F7A_7 C4A_7 F9A_7 112.2(18) . . ?
F7A_7 C4A_7 C1A_7 113(2) . . ?
F8A_7 C4A_7 F9A_7 99.0(19) . . ?
F8A_7 C4A_7 C1A_7 111.3(18) . . ?
F9A_7 C4A_7 C1A_7 110.5(19) . . ?
O2 C1_2 C2_2 111.6(8) . . ?
O2 C1_2 C3_2 109.5(9) . . ?
O2 C1_2 C4_2 107.0(9) . . ?
C3_2 C1_2 C2_2 110.2(10) . . ?
C3_2 C1_2 C4_2 112.0(9) . . ?
C4_2 C1_2 C2_2 106.4(9) . . ?
F1_2 C2_2 C1_2 112.2(9) . . ?
F2_2 C2_2 F1_2 112.2(10) . . ?
F2_2 C2_2 F3_2 98.6(9) . . ?
F2_2 C2_2 C1_2 113.4(9) . . ?
F3_2 C2_2 F1_2 107.9(9) . . ?
F3_2 C2_2 C1_2 111.6(9) . . ?
F4_2 C3_2 F5_2 106.4(9) . . ?
F4_2 C3_2 F6_2 107.3(12) . . ?
F4_2 C3_2 C1_2 115.1(9) . . ?
F5_2 C3_2 F6_2 113.8(12) . . ?
F5_2 C3_2 C1_2 110.9(10) . . ?
F6_2 C3_2 C1_2 103.5(11) . . ?
F7_2 C4_2 C1_2 104.4(9) . . ?
F8_2 C4_2 F7_2 116.0(10) . . ?
F8_2 C4_2 F9_2 106.9(10) . . ?
F8_2 C4_2 C1_2 115.8(8) . . ?
F9_2 C4_2 F7_2 99.2(9) . . ?
F9_2 C4_2 C1_2 113.5(10) . . ?
O3A C1_3 C2_3 110.2(10) . . ?
O3A C1_3 C3_3 98.2(9) . . ?
O3A C1_3 C4_3 123.9(10) . . ?
C2_3 C1_3 C4_3 107.2(9) . . ?
C3_3 C1_3 C2_3 109.2(9) . . ?
C3_3 C1_3 C4_3 107.2(9) . . ?
F1_3 C2_3 F3_3 103.5(9) . . ?
F1_3 C2_3 C1_3 112.2(10) . . ?
F2_3 C2_3 F1_3 112.8(10) . . ?
F2_3 C2_3 F3_3 106.8(9) . . ?
F2_3 C2_3 C1_3 114.4(9) . . ?
F3_3 C2_3 C1_3 106.1(8) . . ?
F4_3 C3_3 F5_3 107.7(10) . . ?
F4_3 C3_3 F6_3 98.2(10) . . ?
F4_3 C3_3 C1_3 120.9(10) . . ?
F5_3 C3_3 F6_3 120.5(9) . . ?
F5_3 C3_3 C1_3 110.2(8) . . ?
F6_3 C3_3 C1_3 99.6(9) . . ?
F7_3 C4_3 F8_3 111.6(10) . . ?
F7_3 C4_3 F9_3 103.2(12) . . ?
F7_3 C4_3 C1_3 107.6(11) . . ?
F8_3 C4_3 F9_3 114.5(10) . . ?
F8_3 C4_3 C1_3 111.1(8) . . ?
F9_3 C4_3 C1_3 108.3(11) . . ?
O4 C1_4 C2_4 110.7(3) . . ?
O4 C1_4 C3_4 107.0(3) . . ?
O4 C1_4 C4_4 109.1(3) . . ?
C2_4 C1_4 C3_4 109.8(3) . . ?
C4_4 C1_4 C2_4 110.6(3) . . ?
C4_4 C1_4 C3_4 109.6(3) . . ?
F1_4 C2_4 F2_4 108.3(4) . . ?
F1_4 C2_4 C1_4 112.2(4) . . ?
F2_4 C2_4 C1_4 110.3(4) . . ?
F3_4 C2_4 F1_4 107.8(4) . . ?
F3_4 C2_4 F2_4 107.5(4) . . ?
F3_4 C2_4 C1_4 110.5(3) . . ?
F4_4 C3_4 F6_4 106.9(3) . . ?
F4_4 C3_4 C1_4 110.1(3) . . ?
F5_4 C3_4 F4_4 108.6(4) . . ?
F5_4 C3_4 F6_4 107.4(3) . . ?
F5_4 C3_4 C1_4 112.0(3) . . ?
F6_4 C3_4 C1_4 111.6(3) . . ?
F7_4 C4_4 F8_4 107.9(4) . . ?
F7_4 C4_4 F9_4 106.9(3) . . ?
F7_4 C4_4 C1_4 111.3(3) . . ?
F8_4 C4_4 F9_4 109.2(4) . . ?
F8_4 C4_4 C1_4 110.8(3) . . ?
F9_4 C4_4 C1_4 110.5(3) . . ?
O3 C1_5 C2_5 117.6(7) . . ?
O3 C1_5 C3_5 106.9(6) . . ?
O3 C1_5 C4_5 101.3(6) . . ?
C3_5 C1_5 C2_5 111.4(6) . . ?
C3_5 C1_5 C4_5 110.9(6) . . ?
C4_5 C1_5 C2_5 108.3(6) . . ?
F1_5 C2_5 F3_5 102.6(6) . . ?
F1_5 C2_5 C1_5 112.9(7) . . ?
F2_5 C2_5 F1_5 115.2(7) . . ?
F2_5 C2_5 F3_5 106.5(6) . . ?
F2_5 C2_5 C1_5 114.1(6) . . ?
F3_5 C2_5 C1_5 103.9(6) . . ?
F4_5 C3_5 F5_5 103.2(9) . . ?
F4_5 C3_5 C1_5 111.4(7) . . ?
F5_5 C3_5 C1_5 111.0(8) . . ?
F6_5 C3_5 F4_5 107.7(6) . . ?
F6_5 C3_5 F5_5 113.0(7) . . ?
F6_5 C3_5 C1_5 110.3(5) . . ?
F7_5 C4_5 F8_5 111.5(7) . . ?
F7_5 C4_5 C1_5 111.0(6) . . ?
F8_5 C4_5 C1_5 110.1(7) . . ?
F9_5 C4_5 F7_5 100.3(7) . . ?
F9_5 C4_5 F8_5 110.2(8) . . ?
F9_5 C4_5 C1_5 113.5(7) . . ?
O2 C1_6 C2_6 111.3(6) . . ?
O2 C1_6 C3_6 107.9(6) . . ?
O2 C1_6 C4_6 112.1(7) . . ?
C3_6 C1_6 C2_6 107.7(7) . . ?
C3_6 C1_6 C4_6 112.1(7) . . ?
C4_6 C1_6 C2_6 105.8(6) . . ?
F1_6 C2_6 F2_6 110.6(8) . . ?
F1_6 C2_6 F3_6 103.6(7) . . ?
F1_6 C2_6 C1_6 112.4(7) . . ?
F2_6 C2_6 F3_6 106.8(6) . . ?
F2_6 C2_6 C1_6 113.0(7) . . ?
F3_6 C2_6 C1_6 110.0(6) . . ?
F4_6 C3_6 F5_6 106.3(7) . . ?
F4_6 C3_6 F6_6 109.1(8) . . ?
F4_6 C3_6 C1_6 111.7(7) . . ?
F5_6 C3_6 F6_6 115.8(8) . . ?
F5_6 C3_6 C1_6 107.8(6) . . ?
F6_6 C3_6 C1_6 106.3(7) . . ?
F7_6 C4_6 F9_6 100.1(10) . . ?
F7_6 C4_6 C1_6 113.5(6) . . ?
F8_6 C4_6 F7_6 108.3(7) . . ?
F8_6 C4_6 F9_6 112.8(9) . . ?
F8_6 C4_6 C1_6 113.9(6) . . ?
F9_6 C4_6 C1_6 107.4(9) . . ?
O1 C1_1 C2_1 113.8(11) . . ?
O1 C1_1 C3_1 105.5(9) . . ?
O1 C1_1 C4_1 111.3(12) . . ?
C2_1 C1_1 C3_1 110.5(11) . . ?
C2_1 C1_1 C4_1 106.5(11) . . ?
C4_1 C1_1 C3_1 109.1(10) . . ?
F1_1 C2_1 F3_1 106.9(12) . . ?
F1_1 C2_1 C1_1 110.1(12) . . ?
F2_1 C2_1 F1_1 116.9(13) . . ?
F2_1 C2_1 F3_1 105.1(12) . . ?
F2_1 C2_1 C1_1 109.1(12) . . ?
F3_1 C2_1 C1_1 108.3(13) . . ?
F4_1 C3_1 F6_1 109.2(7) . . ?
F4_1 C3_1 C1_1 110.0(7) . . ?
F5_1 C3_1 F4_1 106.5(7) . . ?
F5_1 C3_1 F6_1 107.9(6) . . ?
F5_1 C3_1 C1_1 111.2(8) . . ?
F6_1 C3_1 C1_1 111.8(9) . . ?
F7_1 C4_1 F9_1 104.5(12) . . ?
F7_1 C4_1 C1_1 110.8(14) . . ?
F8_1 C4_1 F7_1 107.0(13) . . ?
F8_1 C4_1 F9_1 111.8(12) . . ?
F8_1 C4_1 C1_1 110.6(11) . . ?
F9_1 C4_1 C1_1 111.9(12) . . ?

loop_
_geom_bond_atom_site_label_1
_geom_bond_atom_site_label_2
_geom_bond_distance
_geom_bond_site_symmetry_2
_geom_bond_publ_flag
Cl1 C34 1.741(4) . ?
C34 C35 1.383(5) . ?
C34 C39 1.375(5) . ?
C35 H35 0.9300 . ?
C35 C36 1.386(6) . ?
C36 H36 0.9300 . ?
C36 C37 1.372(6) . ?
C37 H37 0.9300 . ?
C37 C38 1.351(5) . ?
C38 H38 0.9300 . ?
C38 C39 1.383(5) . ?
C39 H39 0.9300 . ?
Al1 N1 2.032(2) . ?
Al1 C25 2.011(2) . ?
Al1 C26 2.018(2) . ?
Al1 C27 1.959(2) . ?
N1 C28 1.501(3) . ?
N1 C30 1.503(3) . ?
N1 C32 1.504(4) . ?
C5 C6 1.414(5) . ?
C5 C9 1.413(5) . ?
C5 C10 1.513(4) . ?
C5 Y1 2.632(4) . ?
C5 Dy1 2.599(19) . ?
C6 C7 1.419(4) . ?
C6 C11 1.512(4) . ?
C6 Y1 2.610(4) . ?
C6 Dy1 2.586(19) . ?
C7 C8 1.408(3) . ?
C7 C12 1.504(4) . ?
C7 Y1 2.635(4) . ?
C7 Dy1 2.591(17) . ?
C8 C9 1.410(4) . ?
C8 C13 1.502(3) . ?
C8 Y1 2.658(3) . ?
C8 Dy1 2.594(16) . ?
C9 C14 1.514(4) . ?
C9 Y1 2.648(4) . ?
C9 Dy1 2.590(17) . ?
C10 H10A 0.9600 . ?
C10 H10B 0.9600 . ?
C10 H10C 0.9600 . ?
C11 H11A 0.9600 . ?
C11 H11B 0.9600 . ?
C11 H11C 0.9600 . ?
C12 H12A 0.9600 . ?
C12 H12B 0.9600 . ?
C12 H12C 0.9600 . ?
C13 H13A 0.9600 . ?
C13 H13B 0.9600 . ?
C13 H13C 0.9600 . ?
C14 H14A 0.9600 . ?
C14 H14B 0.9600 . ?
C14 H14C 0.9600 . ?
C25 H25A 0.9600 . ?
C25 H25B 0.9600 . ?
C25 H25C 0.9600 . ?
C26 H26A 0.9600 . ?
C26 H26B 0.9600 . ?
C26 H26C 0.9600 . ?
C26 Y1 2.793(4) 3_567 ?
C27 H27A 0.9600 . ?
C27 H27B 0.9600 . ?
C27 H27C 0.9600 . ?
C28 H28A 0.9700 . ?
C28 H28B 0.9700 . ?
C28 C29 1.519(4) . ?
C29 H29A 0.9600 . ?
C29 H29B 0.9600 . ?
C29 H29C 0.9600 . ?
C30 H30A 0.9700 . ?
C30 H30B 0.9700 . ?
C30 C31 1.509(4) . ?
C31 H31A 0.9600 . ?
C31 H31B 0.9600 . ?
C31 H31C 0.9600 . ?
C32 H32A 0.9700 . ?
C32 H32B 0.9700 . ?
C32 C33 1.516(4) . ?
C33 H33A 0.9600 . ?
C33 H33B 0.9600 . ?
C33 H33C 0.9600 . ?
Y1 C15 2.625(19) . ?
Y1 C16 2.610(11) . ?
Y1 C17 2.596(9) . ?
Y1 C18 2.575(10) . ?
Y1 C19 2.59(2) . ?
C15 C16 1.401(14) . ?
C15 C19 1.39(2) . ?
C15 C20 1.522(17) . ?
C16 C17 1.431(10) . ?
C16 C21 1.544(13) . ?
C17 C18 1.415(11) . ?
C17 C22 1.505(11) . ?
C18 C19 1.417(12) . ?
C18 C23 1.494(11) . ?
C19 C24 1.509(18) . ?
C20 H20A 0.9600 . ?
C20 H20B 0.9600 . ?
C20 H20C 0.9600 . ?
C21 H21A 0.9600 . ?
C21 H21B 0.9600 . ?
C21 H21C 0.9600 . ?
C22 H22A 0.9600 . ?
C22 H22B 0.9600 . ?
C22 H22C 0.9600 . ?
C23 H23A 0.9600 . ?
C23 H23B 0.9600 . ?
C23 H23C 0.9600 . ?
C24 H24A 0.9600 . ?
C24 H24B 0.9600 . ?
C24 H24C 0.9600 . ?
Dy1 C15A 2.73(3) . ?
Dy1 C16A 2.68(2) . ?
Dy1 C17A 2.66(2) . ?
Dy1 C18A 2.69(2) . ?
Dy1 C19A 2.74(3) . ?
C15A C16A 1.41(2) . ?
C15A C19A 1.45(3) . ?
C15A C20A 1.47(3) . ?
C16A C17A 1.429(16) . ?
C16A C21A 1.473(19) . ?
C17A C18A 1.388(14) . ?
C17A C22A 1.542(16) . ?
C18A C19A 1.393(18) . ?
C18A C23A 1.532(17) . ?
C19A C24A 1.50(2) . ?
C20A H20D 0.9600 . ?
C20A H20E 0.9600 . ?
C20A H20F 0.9600 . ?
C21A H21D 0.9600 . ?
C21A H21E 0.9600 . ?
C21A H21F 0.9600 . ?
C22A H22D 0.9600 . ?
C22A H22E 0.9600 . ?
C22A H22F 0.9600 . ?
C23A H23D 0.9600 . ?
C23A H23E 0.9600 . ?
C23A H23F 0.9600 . ?
C24A H24D 0.9600 . ?
C24A H24E 0.9600 . ?
C24A H24F 0.9600 . ?
Al2 O2 1.7102(18) . ?
Al2 O4 1.7098(19) . ?
Al2 O1 1.769(6) . ?
Al2 O3 1.736(5) . ?
Al2 O1A 1.648(10) . ?
Al2 O3A 1.687(9) . ?
O2 C1_2 1.351(17) . ?
O2 C1_6 1.340(11) . ?
O4 C1_4 1.344(3) . ?
O1 C1_1 1.371(19) . ?
O3 C1_5 1.384(12) . ?
O1A C1A_7 1.30(3) . ?
O3A C1_3 1.328(18) . ?
Cl2 C40 1.724(7) . ?
C42 H42 0.9300 . ?
C42 C43 1.3900 . ?
C42 C41 1.3900 . ?
C43 H43 0.9300 . ?
C43 C44 1.3900 . ?
C44 H44 0.9300 . ?
C44 C45 1.3900 . ?
C45 H45 0.9300 . ?
C45 C40 1.3900 . ?
C40 C41 1.3900 . ?
C41 H41 0.9300 . ?
F1A_7 C2A_7 1.34(2) . ?
F2A_7 C2A_7 1.38(3) . ?
F3A_7 C2A_7 1.33(2) . ?
F4A_7 C3A_7 1.285(16) . ?
F5A_7 C3A_7 1.327(18) . ?
F6A_7 C3A_7 1.335(16) . ?
F7A_7 C4A_7 1.29(2) . ?
F8A_7 C4A_7 1.34(2) . ?
F9A_7 C4A_7 1.35(2) . ?
C1A_7 C2A_7 1.52(2) . ?
C1A_7 C3A_7 1.53(2) . ?
C1A_7 C4A_7 1.55(3) . ?
F1_2 C2_2 1.324(10) . ?
F2_2 C2_2 1.256(11) . ?
F3_2 C2_2 1.268(11) . ?
F4_2 C3_2 1.283(11) . ?
F5_2 C3_2 1.350(11) . ?
F6_2 C3_2 1.430(13) . ?
F7_2 C4_2 1.384(12) . ?
F8_2 C4_2 1.244(11) . ?
F9_2 C4_2 1.304(11) . ?
C1_2 C2_2 1.569(11) . ?
C1_2 C3_2 1.532(12) . ?
C1_2 C4_2 1.564(13) . ?
F1_3 C2_3 1.326(10) . ?
F2_3 C2_3 1.314(12) . ?
F3_3 C2_3 1.347(11) . ?
F4_3 C3_3 1.288(11) . ?
F5_3 C3_3 1.350(10) . ?
F6_3 C3_3 1.490(12) . ?
F7_3 C4_3 1.327(12) . ?
F8_3 C4_3 1.327(10) . ?
F9_3 C4_3 1.374(12) . ?
C1_3 C2_3 1.546(12) . ?
C1_3 C3_3 1.544(12) . ?
C1_3 C4_3 1.576(12) . ?
F1_4 C2_4 1.327(5) . ?
F2_4 C2_4 1.332(6) . ?
F3_4 C2_4 1.315(5) . ?
F4_4 C3_4 1.329(4) . ?
F5_4 C3_4 1.298(5) . ?
F6_4 C3_4 1.345(4) . ?
F7_4 C4_4 1.316(5) . ?
F8_4 C4_4 1.318(4) . ?
F9_4 C4_4 1.340(5) . ?
C1_4 C2_4 1.556(5) . ?
C1_4 C3_4 1.558(5) . ?
C1_4 C4_4 1.551(5) . ?
F1_5 C2_5 1.355(9) . ?
F2_5 C2_5 1.303(7) . ?
F3_5 C2_5 1.374(9) . ?
F4_5 C3_5 1.342(10) . ?
F5_5 C3_5 1.378(10) . ?
F6_5 C3_5 1.332(8) . ?
F7_5 C4_5 1.313(8) . ?
F8_5 C4_5 1.315(9) . ?
F9_5 C4_5 1.313(9) . ?
C1_5 C2_5 1.551(9) . ?
C1_5 C3_5 1.530(9) . ?
C1_5 C4_5 1.548(9) . ?
F1_6 C2_6 1.291(9) . ?
F2_6 C2_6 1.318(8) . ?
F3_6 C2_6 1.323(8) . ?
F4_6 C3_6 1.350(8) . ?
F5_6 C3_6 1.357(9) . ?
F6_6 C3_6 1.420(10) . ?
F7_6 C4_6 1.321(8) . ?
F8_6 C4_6 1.277(9) . ?
F9_6 C4_6 1.362(13) . ?
C1_6 C2_6 1.571(9) . ?
C1_6 C3_6 1.527(9) . ?
C1_6 C4_6 1.546(10) . ?
F1_1 C2_1 1.330(13) . ?
F2_1 C2_1 1.318(14) . ?
F3_1 C2_1 1.342(14) . ?
F4_1 C3_1 1.333(8) . ?
F5_1 C3_1 1.333(9) . ?
F6_1 C3_1 1.342(8) . ?
F7_1 C4_1 1.326(14) . ?
F8_1 C4_1 1.310(13) . ?
F9_1 C4_1 1.338(13) . ?
C1_1 C2_1 1.560(14) . ?
C1_1 C3_1 1.561(12) . ?
C1_1 C4_1 1.560(15) . ?

loop_
_exptl_oxdiff_crystal_face_indexfrac_h
_exptl_oxdiff_crystal_face_indexfrac_k
_exptl_oxdiff_crystal_face_indexfrac_l
_exptl_oxdiff_crystal_face_x
_exptl_oxdiff_crystal_face_y
_exptl_oxdiff_crystal_face_z
5.0000 12.0009 4.9999 0.0144 -0.4430 -0.8871
-5.0000 -12.0009 -4.9999 -0.0144 0.4430 0.8871
4.9999 -3.9994 -9.0000 0.0652 -0.7183 0.6706
-4.9999 3.9994 9.0000 -0.0652 0.7183 -0.6706
-2.0001 19.0001 0.0000 -0.8625 -0.1087 -0.4646
2.0001 -19.0001 -0.0000 0.8625 0.1087 0.4646
